data_7008383
loop_
_publ_author_name
'Novio, Fernando'
'Mas-Ballest\'e, Rub\'en'
'Gallardo, Iluminada'
'Gonz\'alez-Duarte, Pilar'
'Lled\'os, Agust\'i'
'Vila, Neus'

_publ_section_title
;
 Influence of the terminal ligands on the redox properties of the
 {Pt2(mu-S)2} core in [Pt2(Ph2X(CH2)2XPh2)2(mu-S)2] (X = P or As)
 complexes and on their reactivity towards metal centres, protic acids
 and organic electrophiles.
;
_journal_issue 16
_journal_name_full 'Dalton transactions (Cambridge, England : 2003)'
_journal_page_first 2742
_journal_page_last 2753
_journal_paper_doi 10.1039/b502196k
_journal_year 2005
_chemical_compound_source 'synthesis as described'
_chemical_formula_moiety 'C78 H72 As6 Pt3 S2, 2(C24 H20 B), 2(C2 H6 O S)'
_chemical_formula_sum 'C130 H124 As6 B2 O2 Pt3 S4'
_chemical_formula_weight 2902.96
_chemical_name_systematic
;
bis(\m~3~-Sulfido)-tris((1,2-bis(diphenylarsino)ethane)-platinum)
bis(tetraphenylborate) dimethylsulfoxide solvate
;
_space_group_IT_number 2
_symmetry_cell_setting triclinic
_symmetry_Int_Tables_number 2
_symmetry_space_group_name_Hall '-P 1'
_symmetry_space_group_name_H-M 'P -1'
_atom_sites_solution_hydrogens geom
_atom_sites_solution_primary direct
_atom_sites_solution_secondary difmap
_audit_creation_date 2005-02-08T17:31:40-00:00
_audit_creation_method 'WinGX routine CIF_UPDATE'
_cell_angle_alpha 91.679(4)
_cell_angle_beta 99.603(4)
_cell_angle_gamma 116.255(3)
_cell_formula_units_Z 2
_cell_length_a 14.306(3)
_cell_length_b 15.391(3)
_cell_length_c 29.884(6)
_cell_measurement_reflns_used 1002
_cell_measurement_temperature 120.0(1)
_cell_measurement_theta_max 28.39
_cell_measurement_theta_min 2.61
_cell_measurement_wavelength 0.71073
_cell_volume 5779(2)
_computing_cell_refinement "'BRUKER Smart"
_computing_data_collection "'BRUKER Smart"
_computing_data_reduction "'BRUKER Saint"
_computing_molecular_graphics 'Ortep-3 for Windows (Farrugia, 1997)'
_computing_publication_material 'WinGX publication routines (Farrugia, 1999)'
_computing_structure_refinement 'SHELXL-97 (Sheldrick, 1997)'
_computing_structure_solution 'DIRDIF96 (bEURSKENS et all, 1996)'
_diffrn_ambient_temperature 120.0(1)
_diffrn_measured_fraction_theta_full 0.956
_diffrn_measured_fraction_theta_max 0.956
_diffrn_measurement_device_type 'Smart-CCD-1000 BRUKER'
_diffrn_measurement_method 'omega scans'
_diffrn_radiation_monochromator graphite
_diffrn_radiation_probe x-ray
_diffrn_radiation_type MoK\a
_diffrn_radiation_wavelength 0.71073
_diffrn_reflns_av_R_equivalents 0.0346
_diffrn_reflns_av_unetI/netI 0.0416
_diffrn_reflns_limit_h_max 18
_diffrn_reflns_limit_h_min -19
_diffrn_reflns_limit_k_max 20
_diffrn_reflns_limit_k_min -20
_diffrn_reflns_limit_l_max 39
_diffrn_reflns_limit_l_min 0
_diffrn_reflns_number 72691
_diffrn_reflns_theta_full 28.28
_diffrn_reflns_theta_max 28.28
_diffrn_reflns_theta_min 1.49
_exptl_absorpt_coefficient_mu 5.451
_exptl_absorpt_correction_T_max 0.148
_exptl_absorpt_correction_T_min 0.076
_exptl_absorpt_correction_type multi-scan
_exptl_absorpt_process_details 'BRUKER SADABS'
_exptl_crystal_colour yellow
_exptl_crystal_density_diffrn 1.668
_exptl_crystal_density_method 'not measured'
_exptl_crystal_description prism
_exptl_crystal_F_000 2852
_exptl_crystal_size_max 0.59
_exptl_crystal_size_mid 0.46
_exptl_crystal_size_min 0.35
_refine_diff_density_max 1.83
_refine_diff_density_min -2.146
_refine_diff_density_rms 0.139
_refine_ls_extinction_method none
_refine_ls_goodness_of_fit_ref 1.04
_refine_ls_hydrogen_treatment constr
_refine_ls_matrix_type full
_refine_ls_number_parameters 1328
_refine_ls_number_reflns 27405
_refine_ls_number_restraints 0
_refine_ls_restrained_S_all 1.04
_refine_ls_R_factor_all 0.0502
_refine_ls_R_factor_gt 0.032
_refine_ls_shift/su_max 0.006
_refine_ls_shift/su_mean 0
_refine_ls_structure_factor_coef Fsqd
_refine_ls_weighting_details 'calc w=1/[\s^2^(Fo^2^)+(0.0228P)^2^+18.6061P] where P=(Fo^2^+2Fc^2^)/3'
_refine_ls_weighting_scheme calc
_refine_ls_wR_factor_gt 0.0665
_refine_ls_wR_factor_ref 0.0729
_reflns_number_gt 21917
_reflns_number_total 27405
_reflns_threshold_expression >2sigma(I)
_cod_data_source_file b502196k.txt
_cod_data_source_block ub05fb1n
_cod_database_code 7008383

loop_
_symmetry_equiv_pos_as_xyz
'x, y, z'
'-x, -y, -z'

loop_
_atom_site_label
_atom_site_type_symbol
_atom_site_fract_x
_atom_site_fract_y
_atom_site_fract_z
_atom_site_U_iso_or_equiv
_atom_site_adp_type
_atom_site_occupancy
_atom_site_symmetry_multiplicity
_atom_site_calc_flag
_atom_site_refinement_flags
_atom_site_disorder_assembly
_atom_site_disorder_group
Pt1 Pt 0.530688(13) 0.229414(12) 0.299067(5) 0.01597(4) Uani 1 1 d . . .
As2 As 0.47564(4) 0.21797(3) 0.369453(14) 0.01855(9) Uani 1 1 d . . .
C3 C 0.5585(4) 0.1711(4) 0.41112(15) 0.0238(10) Uani 1 1 d . . .
H3A H 0.6292 0.2234 0.423 0.029 Uiso 1 1 calc R . .
H3B H 0.5241 0.1466 0.4366 0.029 Uiso 1 1 calc R . .
C4 C 0.5650(4) 0.0896(4) 0.38365(15) 0.0247(10) Uani 1 1 d . . .
H4A H 0.4951 0.0342 0.3749 0.03 Uiso 1 1 calc R . .
H4B H 0.6121 0.0684 0.4019 0.03 Uiso 1 1 calc R . .
As5 As 0.61951(4) 0.13989(3) 0.329284(14) 0.01870(9) Uani 1 1 d . . .
C6 C 0.6118(4) 0.0314(3) 0.29251(15) 0.0238(10) Uani 1 1 d . . .
C7 C 0.6390(5) 0.0449(4) 0.25046(18) 0.0392(13) Uani 1 1 d . . .
H7 H 0.6677 0.1071 0.2414 0.047 Uiso 1 1 calc R . .
C8 C 0.6239(6) -0.0344(5) 0.2213(2) 0.0529(18) Uani 1 1 d . . .
H8 H 0.642 -0.0248 0.1928 0.063 Uiso 1 1 calc R . .
C9 C 0.5831(5) -0.1256(5) 0.2343(2) 0.0492(16) Uani 1 1 d . . .
H9 H 0.5749 -0.1778 0.2147 0.059 Uiso 1 1 calc R . .
C10 C 0.5539(5) -0.1415(4) 0.2756(2) 0.0490(16) Uani 1 1 d . . .
H10 H 0.5244 -0.2043 0.284 0.059 Uiso 1 1 calc R . .
C11 C 0.5687(4) -0.0619(4) 0.3055(2) 0.0386(13) Uani 1 1 d . . .
H11 H 0.5496 -0.072 0.3338 0.046 Uiso 1 1 calc R . .
C12 C 0.7667(4) 0.2296(4) 0.35529(16) 0.0258(10) Uani 1 1 d . . .
C13 C 0.8071(4) 0.3219(4) 0.34225(18) 0.0335(12) Uani 1 1 d . . .
H13 H 0.7678 0.3369 0.3185 0.04 Uiso 1 1 calc R . .
C14 C 0.9068(4) 0.3929(4) 0.3646(2) 0.0411(13) Uani 1 1 d . . .
H14 H 0.9342 0.4554 0.3556 0.049 Uiso 1 1 calc R . .
C15 C 0.9650(4) 0.3711(4) 0.39978(18) 0.0356(12) Uani 1 1 d . . .
H15 H 1.0316 0.4187 0.4147 0.043 Uiso 1 1 calc R . .
C16 C 0.9246(4) 0.2786(4) 0.41288(17) 0.0342(12) Uani 1 1 d . . .
H16 H 0.9641 0.2639 0.4367 0.041 Uiso 1 1 calc R . .
C17 C 0.8252(4) 0.2072(4) 0.39075(17) 0.0313(11) Uani 1 1 d . . .
H17 H 0.798 0.1447 0.3996 0.038 Uiso 1 1 calc R . .
C18 C 0.3313(4) 0.1190(3) 0.36353(15) 0.0224(9) Uani 1 1 d . . .
C19 C 0.2600(4) 0.1019(3) 0.32271(16) 0.0260(10) Uani 1 1 d . . .
H19 H 0.2818 0.1401 0.2994 0.031 Uiso 1 1 calc R . .
C20 C 0.1572(4) 0.0289(4) 0.31644(17) 0.0333(12) Uani 1 1 d . . .
H20 H 0.1094 0.0188 0.2893 0.04 Uiso 1 1 calc R . .
C21 C 0.1252(4) -0.0295(4) 0.35085(18) 0.0355(12) Uani 1 1 d . . .
H21 H 0.0563 -0.0798 0.3465 0.043 Uiso 1 1 calc R . .
C22 C 0.1955(4) -0.0132(4) 0.39159(17) 0.0341(12) Uani 1 1 d . . .
H22 H 0.174 -0.0524 0.4147 0.041 Uiso 1 1 calc R . .
C23 C 0.2970(4) 0.0609(4) 0.39790(16) 0.0285(11) Uani 1 1 d . . .
H23 H 0.3437 0.0725 0.4256 0.034 Uiso 1 1 calc R . .
C24 C 0.4810(4) 0.3357(3) 0.39579(15) 0.0221(9) Uani 1 1 d . . .
C25 C 0.3891(4) 0.3474(4) 0.38536(17) 0.0320(11) Uani 1 1 d . . .
H25 H 0.3265 0.2967 0.3689 0.038 Uiso 1 1 calc R . .
C26 C 0.3910(4) 0.4350(4) 0.39953(19) 0.0365(12) Uani 1 1 d . . .
H26 H 0.3296 0.4431 0.3927 0.044 Uiso 1 1 calc R . .
C27 C 0.4844(5) 0.5101(4) 0.42376(18) 0.0391(13) Uani 1 1 d . . .
H27 H 0.4853 0.568 0.4342 0.047 Uiso 1 1 calc R . .
C28 C 0.5748(5) 0.4995(4) 0.4324(2) 0.0466(15) Uani 1 1 d . . .
H28 H 0.6377 0.5514 0.4479 0.056 Uiso 1 1 calc R . .
C29 C 0.5751(4) 0.4122(4) 0.41851(19) 0.0374(13) Uani 1 1 d . . .
H29 H 0.6374 0.4056 0.4244 0.045 Uiso 1 1 calc R . .
Pt30 Pt 0.389249(12) 0.215187(12) 0.207938(5) 0.01528(4) Uani 1 1 d . . .
As31 As 0.22233(3) 0.21375(3) 0.189224(15) 0.01694(9) Uani 1 1 d . . .
C32 C 0.1255(3) 0.0940(3) 0.14968(16) 0.0242(10) Uani 1 1 d . . .
H32A H 0.1 0.0401 0.1679 0.029 Uiso 1 1 calc R . .
H32B H 0.0647 0.1004 0.1335 0.029 Uiso 1 1 calc R . .
C33 C 0.1841(4) 0.0738(3) 0.11555(16) 0.0246(10) Uani 1 1 d . . .
H33A H 0.1937 0.1187 0.0926 0.03 Uiso 1 1 calc R . .
H33B H 0.1419 0.0079 0.1002 0.03 Uiso 1 1 calc R . .
As34 As 0.32304(3) 0.08916(3) 0.146933(15) 0.01825(9) Uani 1 1 d . . .
C35 C 0.3998(4) 0.0943(3) 0.09904(16) 0.0227(9) Uani 1 1 d . . .
C36 C 0.3534(4) 0.0827(4) 0.05295(17) 0.0316(11) Uani 1 1 d . . .
H36 H 0.2832 0.0717 0.0445 0.038 Uiso 1 1 calc R . .
C37 C 0.4119(5) 0.0875(4) 0.01994(17) 0.0362(12) Uani 1 1 d . . .
H37 H 0.3806 0.079 -0.0108 0.043 Uiso 1 1 calc R . .
C38 C 0.5162(5) 0.1047(4) 0.03225(18) 0.0371(13) Uani 1 1 d . . .
H38 H 0.5553 0.1086 0.0098 0.045 Uiso 1 1 calc R . .
C39 C 0.5633(4) 0.1162(4) 0.07788(18) 0.0321(11) Uani 1 1 d . . .
H39 H 0.6336 0.1274 0.0861 0.038 Uiso 1 1 calc R . .
C40 C 0.5048(4) 0.1109(3) 0.11126(17) 0.0261(10) Uani 1 1 d . . .
H40 H 0.5361 0.1185 0.1419 0.031 Uiso 1 1 calc R . .
C41 C 0.2940(4) -0.0368(3) 0.16713(18) 0.0276(11) Uani 1 1 d . . .
C42 C 0.2483(5) -0.1191(4) 0.1350(2) 0.0429(14) Uani 1 1 d . . .
H42 H 0.233 -0.1136 0.1041 0.051 Uiso 1 1 calc R . .
C43 C 0.2260(5) -0.2093(4) 0.1498(3) 0.0541(18) Uani 1 1 d . . .
H43 H 0.1937 -0.2648 0.1286 0.065 Uiso 1 1 calc R . .
C44 C 0.2502(6) -0.2181(5) 0.1943(4) 0.074(3) Uani 1 1 d . . .
H44 H 0.2351 -0.2794 0.2034 0.089 Uiso 1 1 calc R . .
C45 C 0.2974(6) -0.1367(5) 0.2268(3) 0.072(2) Uani 1 1 d . . .
H45 H 0.3146 -0.1429 0.2575 0.086 Uiso 1 1 calc R . .
C46 C 0.3189(5) -0.0449(4) 0.2124(2) 0.0445(14) Uani 1 1 d . . .
H46 H 0.35 0.0104 0.2337 0.053 Uiso 1 1 calc R . .
C47 C 0.2351(4) 0.3176(3) 0.15188(15) 0.0215(9) Uani 1 1 d . . .
C48 C 0.3271(4) 0.3658(3) 0.13484(15) 0.0232(10) Uani 1 1 d . . .
H48 H 0.3824 0.3491 0.1421 0.028 Uiso 1 1 calc R . .
C49 C 0.3369(4) 0.4390(4) 0.10696(16) 0.0301(11) Uani 1 1 d . . .
H49 H 0.3984 0.4713 0.0955 0.036 Uiso 1 1 calc R . .
C50 C 0.2544(5) 0.4629(4) 0.09662(17) 0.0369(13) Uani 1 1 d . . .
H50 H 0.2608 0.5122 0.0782 0.044 Uiso 1 1 calc R . .
C51 C 0.1621(5) 0.4149(4) 0.11321(18) 0.0368(13) Uani 1 1 d . . .
H51 H 0.107 0.4319 0.1058 0.044 Uiso 1 1 calc R . .
C52 C 0.1511(4) 0.3412(4) 0.14095(16) 0.0283(11) Uani 1 1 d . . .
H52 H 0.089 0.3083 0.152 0.034 Uiso 1 1 calc R . .
C53 C 0.1481(3) 0.2274(3) 0.23519(15) 0.0206(9) Uani 1 1 d . . .
C54 C 0.1916(4) 0.3129(4) 0.26431(16) 0.0278(10) Uani 1 1 d . . .
H54 H 0.2555 0.3643 0.2611 0.033 Uiso 1 1 calc R . .
C55 C 0.1403(4) 0.3224(4) 0.29830(17) 0.0338(12) Uani 1 1 d . . .
H55 H 0.1698 0.3802 0.3178 0.041 Uiso 1 1 calc R . .
C56 C 0.0456(5) 0.2461(4) 0.30311(18) 0.0374(13) Uani 1 1 d . . .
H56 H 0.0118 0.252 0.3262 0.045 Uiso 1 1 calc R . .
C57 C 0.0012(4) 0.1615(4) 0.27374(19) 0.0379(13) Uani 1 1 d . . .
H57 H -0.0633 0.1106 0.2767 0.045 Uiso 1 1 calc R . .
C58 C 0.0520(4) 0.1511(4) 0.23959(18) 0.0304(11) Uani 1 1 d . . .
H58 H 0.0219 0.0935 0.2199 0.036 Uiso 1 1 calc R . .
Pt59 Pt 0.594314(12) 0.405399(12) 0.239016(5) 0.01541(4) Uani 1 1 d . . .
As60 As 0.61407(3) 0.56113(3) 0.262270(15) 0.01933(9) Uani 1 1 d . . .
C61 C 0.6815(4) 0.6470(3) 0.21856(16) 0.0228(9) Uani 1 1 d . . .
H61A H 0.6306 0.634 0.1903 0.027 Uiso 1 1 calc R . .
H61B H 0.7081 0.7146 0.2307 0.027 Uiso 1 1 calc R . .
C62 C 0.7727(4) 0.6280(3) 0.20982(16) 0.0239(10) Uani 1 1 d . . .
H62A H 0.8289 0.6514 0.2369 0.029 Uiso 1 1 calc R . .
H62B H 0.8016 0.6629 0.1849 0.029 Uiso 1 1 calc R . .
As63 As 0.72134(3) 0.48823(3) 0.194196(15) 0.01826(9) Uani 1 1 d . . .
C64 C 0.6600(3) 0.4662(3) 0.12951(15) 0.0204(9) Uani 1 1 d . . .
C65 C 0.5865(4) 0.3713(4) 0.11054(16) 0.0283(11) Uani 1 1 d . . .
H65 H 0.5683 0.321 0.129 0.034 Uiso 1 1 calc R . .
C66 C 0.5407(4) 0.3518(4) 0.06455(18) 0.0356(12) Uani 1 1 d . . .
H66 H 0.4931 0.2882 0.0521 0.043 Uiso 1 1 calc R . .
C67 C 0.5654(4) 0.4262(4) 0.03699(18) 0.0356(12) Uani 1 1 d . . .
H67 H 0.5333 0.4133 0.0062 0.043 Uiso 1 1 calc R . .
C68 C 0.6381(5) 0.5199(4) 0.05554(18) 0.0386(13) Uani 1 1 d . . .
H68 H 0.6555 0.57 0.037 0.046 Uiso 1 1 calc R . .
C69 C 0.6857(4) 0.5403(4) 0.10174(17) 0.0302(11) Uani 1 1 d . . .
H69 H 0.7347 0.6037 0.1139 0.036 Uiso 1 1 calc R . .
C70 C 0.8471(3) 0.4708(3) 0.19803(15) 0.0222(9) Uani 1 1 d . . .
C71 C 0.9276(4) 0.5281(4) 0.17576(18) 0.0329(12) Uani 1 1 d . . .
H71 H 0.9207 0.5749 0.1584 0.04 Uiso 1 1 calc R . .
C72 C 1.0183(4) 0.5147(4) 0.1797(2) 0.0390(13) Uani 1 1 d . . .
H72 H 1.0716 0.5514 0.1642 0.047 Uiso 1 1 calc R . .
C73 C 1.0295(4) 0.4470(4) 0.20643(18) 0.0345(12) Uani 1 1 d . . .
H73 H 1.0912 0.4395 0.2096 0.041 Uiso 1 1 calc R . .
C74 C 0.9498(4) 0.3905(4) 0.22838(18) 0.0327(12) Uani 1 1 d . . .
H74 H 0.9573 0.3442 0.2459 0.039 Uiso 1 1 calc R . .
C75 C 0.8588(4) 0.4023(3) 0.22455(17) 0.0266(10) Uani 1 1 d . . .
H75 H 0.8053 0.3645 0.2397 0.032 Uiso 1 1 calc R . .
C76 C 0.4893(4) 0.5759(3) 0.26673(16) 0.0222(9) Uani 1 1 d . . .
C77 C 0.4235(4) 0.5746(4) 0.22643(17) 0.0288(11) Uani 1 1 d . . .
H77 H 0.4408 0.5676 0.1984 0.035 Uiso 1 1 calc R . .
C78 C 0.3321(4) 0.5838(4) 0.2283(2) 0.0366(12) Uani 1 1 d . . .
H78 H 0.2883 0.5833 0.2014 0.044 Uiso 1 1 calc R . .
C79 C 0.3061(4) 0.5936(4) 0.26997(19) 0.0334(12) Uani 1 1 d . . .
H79 H 0.2447 0.5999 0.2711 0.04 Uiso 1 1 calc R . .
C80 C 0.3704(4) 0.5942(4) 0.30980(19) 0.0347(12) Uani 1 1 d . . .
H80 H 0.3526 0.601 0.3378 0.042 Uiso 1 1 calc R . .
C81 C 0.4622(4) 0.5847(4) 0.30820(17) 0.0294(11) Uani 1 1 d . . .
H81 H 0.5052 0.5842 0.3351 0.035 Uiso 1 1 calc R . .
C82 C 0.7165(4) 0.6262(3) 0.31809(16) 0.0259(10) Uani 1 1 d . . .
C83 C 0.7309(4) 0.7157(4) 0.3368(2) 0.0372(13) Uani 1 1 d . . .
H83 H 0.6868 0.742 0.3238 0.045 Uiso 1 1 calc R . .
C84 C 0.8104(5) 0.7660(4) 0.3745(2) 0.0473(16) Uani 1 1 d . . .
H84 H 0.8191 0.8256 0.3872 0.057 Uiso 1 1 calc R . .
C85 C 0.8766(5) 0.7281(5) 0.3932(2) 0.0553(18) Uani 1 1 d . . .
H85 H 0.9303 0.7622 0.4186 0.066 Uiso 1 1 calc R . .
C86 C 0.8638(7) 0.6398(5) 0.3746(2) 0.073(3) Uani 1 1 d . . .
H86 H 0.9097 0.6147 0.3869 0.088 Uiso 1 1 calc R . .
C87 C 0.7830(5) 0.5887(5) 0.33770(19) 0.0492(17) Uani 1 1 d . . .
H87 H 0.773 0.528 0.3258 0.059 Uiso 1 1 calc R . .
S88 S 0.56820(8) 0.24342(8) 0.22472(3) 0.0162(2) Uani 1 1 d . . .
S89 S 0.44965(8) 0.32653(8) 0.27388(3) 0.0164(2) Uani 1 1 d . . .
B90 B 0.7190(4) 0.2829(4) 0.55752(18) 0.0247(11) Uani 1 1 d . . .
C91 C 0.5921(4) 0.2528(3) 0.55621(16) 0.0242(10) Uani 1 1 d . . .
C92 C 0.5305(4) 0.2627(3) 0.51681(17) 0.0267(10) Uani 1 1 d . . .
H92 H 0.5618 0.2835 0.4917 0.032 Uiso 1 1 calc R . .
C93 C 0.4250(4) 0.2429(4) 0.51361(18) 0.0313(11) Uani 1 1 d . . .
H93 H 0.3869 0.2495 0.4866 0.038 Uiso 1 1 calc R . .
C94 C 0.3765(4) 0.2134(4) 0.55037(19) 0.0336(12) Uani 1 1 d . . .
H94 H 0.3062 0.2015 0.5486 0.04 Uiso 1 1 calc R . .
C95 C 0.4326(4) 0.2018(4) 0.58957(19) 0.0345(12) Uani 1 1 d . . .
H95 H 0.4001 0.181 0.6144 0.041 Uiso 1 1 calc R . .
C96 C 0.5394(4) 0.2212(4) 0.59241(17) 0.0311(11) Uani 1 1 d . . .
H96 H 0.5762 0.2128 0.6193 0.037 Uiso 1 1 calc R . .
C97 C 0.7841(4) 0.2992(4) 0.61111(16) 0.0315(12) Uani 1 1 d . . .
C98 C 0.8498(4) 0.3876(5) 0.63663(18) 0.0423(14) Uani 1 1 d . . .
H98 H 0.8588 0.4444 0.6238 0.051 Uiso 1 1 calc R . .
C99 C 0.9040(5) 0.3952(6) 0.6815(2) 0.061(2) Uani 1 1 d . . .
H99 H 0.9486 0.4566 0.6973 0.074 Uiso 1 1 calc R . .
C100 C 0.8925(6) 0.3151(7) 0.7019(2) 0.065(2) Uani 1 1 d . . .
H100 H 0.9293 0.3206 0.7314 0.078 Uiso 1 1 calc R . .
C101 C 0.8242(7) 0.2239(6) 0.6778(2) 0.071(2) Uani 1 1 d . . .
H101 H 0.8135 0.1674 0.6912 0.085 Uiso 1 1 calc R . .
C102 C 0.7723(6) 0.2182(5) 0.63339(18) 0.0546(19) Uani 1 1 d . . .
H102 H 0.7272 0.1567 0.6177 0.066 Uiso 1 1 calc R . .
C103 C 0.7332(4) 0.1959(3) 0.53104(14) 0.0210(9) Uani 1 1 d . . .
C104 C 0.8350(4) 0.2073(3) 0.52814(15) 0.0230(9) Uani 1 1 d . . .
H104 H 0.8937 0.2653 0.5414 0.028 Uiso 1 1 calc R . .
C105 C 0.8521(4) 0.1362(4) 0.50650(16) 0.0259(10) Uani 1 1 d . . .
H105 H 0.9208 0.1475 0.5049 0.031 Uiso 1 1 calc R . .
C106 C 0.7658(4) 0.0479(3) 0.48717(15) 0.0258(10) Uani 1 1 d . . .
H106 H 0.7765 -0.0003 0.4726 0.031 Uiso 1 1 calc R . .
C107 C 0.6639(4) 0.0322(3) 0.48977(15) 0.0251(10) Uani 1 1 d . . .
H107 H 0.6057 -0.0267 0.4772 0.03 Uiso 1 1 calc R . .
C108 C 0.6491(4) 0.1057(3) 0.51149(14) 0.0228(9) Uani 1 1 d . . .
H108 H 0.5802 0.0939 0.513 0.027 Uiso 1 1 calc R . .
C109 C 0.7677(4) 0.3845(3) 0.53342(16) 0.0254(10) Uani 1 1 d . . .
C110 C 0.8283(4) 0.4028(4) 0.49959(17) 0.0305(11) Uani 1 1 d . . .
H110 H 0.844 0.3544 0.4889 0.037 Uiso 1 1 calc R . .
C111 C 0.8661(4) 0.4918(4) 0.48122(19) 0.0366(12) Uani 1 1 d . . .
H111 H 0.9074 0.5016 0.4591 0.044 Uiso 1 1 calc R . .
C112 C 0.8434(4) 0.5652(4) 0.4954(2) 0.0377(13) Uani 1 1 d . . .
H112 H 0.8689 0.6244 0.4831 0.045 Uiso 1 1 calc R . .
C113 C 0.7819(4) 0.5484(4) 0.5281(2) 0.0370(13) Uani 1 1 d . . .
H113 H 0.7646 0.5964 0.5378 0.044 Uiso 1 1 calc R . .
C114 C 0.7454(4) 0.4604(4) 0.54668(18) 0.0320(11) Uani 1 1 d . . .
H114 H 0.7045 0.4515 0.5689 0.038 Uiso 1 1 calc R . .
B115 B 0.2110(4) 0.0952(4) 0.89658(17) 0.0210(10) Uani 1 1 d . . .
C116 C 0.1416(3) 0.1188(3) 0.85259(15) 0.0213(9) Uani 1 1 d . . .
C117 C 0.1563(4) 0.1090(3) 0.80765(16) 0.0259(10) Uani 1 1 d . . .
H117 H 0.2096 0.0926 0.8031 0.031 Uiso 1 1 calc R . .
C118 C 0.0955(4) 0.1225(4) 0.76989(17) 0.0328(12) Uani 1 1 d . . .
H118 H 0.1068 0.113 0.7408 0.039 Uiso 1 1 calc R . .
C119 C 0.0181(4) 0.1501(4) 0.77554(19) 0.0351(12) Uani 1 1 d . . .
H119 H -0.023 0.1592 0.7503 0.042 Uiso 1 1 calc R . .
C120 C 0.0026(4) 0.1637(4) 0.81872(18) 0.0309(11) Uani 1 1 d . . .
H120 H -0.049 0.1826 0.8229 0.037 Uiso 1 1 calc R . .
C121 C 0.0634(4) 0.1494(3) 0.85612(17) 0.0266(10) Uani 1 1 d . . .
H121 H 0.0522 0.1605 0.885 0.032 Uiso 1 1 calc R . .
C122 C 0.1951(4) 0.1379(3) 0.94405(15) 0.0209(9) Uani 1 1 d . . .
C123 C 0.0971(4) 0.0949(4) 0.95815(16) 0.0254(10) Uani 1 1 d . . .
H123 H 0.0429 0.0383 0.941 0.03 Uiso 1 1 calc R . .
C124 C 0.0764(4) 0.1319(4) 0.99630(17) 0.0309(11) Uani 1 1 d . . .
H124 H 0.0095 0.1013 1.0037 0.037 Uiso 1 1 calc R . .
C125 C 0.1561(4) 0.2146(4) 1.02322(17) 0.0312(11) Uani 1 1 d . . .
H125 H 0.1434 0.2404 1.0488 0.037 Uiso 1 1 calc R . .
C126 C 0.2551(4) 0.2584(4) 1.01146(16) 0.0297(11) Uani 1 1 d . . .
H126 H 0.3096 0.3137 1.0294 0.036 Uiso 1 1 calc R . .
C127 C 0.2732(4) 0.2202(3) 0.97305(15) 0.0240(10) Uani 1 1 d . . .
H127 H 0.3407 0.2507 0.9662 0.029 Uiso 1 1 calc R . .
C128 C 0.3374(3) 0.1493(3) 0.89283(14) 0.0205(9) Uani 1 1 d . . .
C129 C 0.3861(4) 0.2463(3) 0.88354(16) 0.0277(10) Uani 1 1 d . . .
H129 H 0.3448 0.2789 0.8779 0.033 Uiso 1 1 calc R . .
C130 C 0.4932(4) 0.2957(4) 0.88238(17) 0.0324(12) Uani 1 1 d . . .
H130 H 0.5222 0.3601 0.8761 0.039 Uiso 1 1 calc R . .
C131 C 0.5573(4) 0.2497(4) 0.89051(19) 0.0383(13) Uani 1 1 d . . .
H131 H 0.6294 0.2829 0.8899 0.046 Uiso 1 1 calc R . .
C132 C 0.5128(4) 0.1541(4) 0.89947(19) 0.0369(13) Uani 1 1 d . . .
H132 H 0.5549 0.122 0.9048 0.044 Uiso 1 1 calc R . .
C133 C 0.4051(4) 0.1052(4) 0.90063(16) 0.0255(10) Uani 1 1 d . . .
H133 H 0.3769 0.0407 0.9068 0.031 Uiso 1 1 calc R . .
C134 C 0.1729(3) -0.0234(3) 0.89508(16) 0.0228(9) Uani 1 1 d . . .
C135 C 0.1622(4) -0.0720(4) 0.93403(19) 0.0349(12) Uani 1 1 d . . .
H135 H 0.1694 -0.038 0.9616 0.042 Uiso 1 1 calc R . .
C136 C 0.1412(5) -0.1698(4) 0.9332(2) 0.0462(15) Uani 1 1 d . . .
H136 H 0.1352 -0.1991 0.96 0.055 Uiso 1 1 calc R . .
C137 C 0.1293(4) -0.2231(4) 0.8931(2) 0.0465(16) Uani 1 1 d . . .
H137 H 0.1146 -0.2885 0.8923 0.056 Uiso 1 1 calc R . .
C138 C 0.1398(5) -0.1776(4) 0.8542(2) 0.0463(15) Uani 1 1 d . . .
H138 H 0.1334 -0.212 0.8268 0.056 Uiso 1 1 calc R . .
C139 C 0.1597(4) -0.0805(4) 0.85511(18) 0.0356(12) Uani 1 1 d . . .
H139 H 0.1645 -0.0523 0.8279 0.043 Uiso 1 1 calc R . .
S140 S 0.10841(12) 0.10419(12) 0.46050(5) 0.0437(3) Uani 1 1 d . . .
O141 O 0.0972(4) 0.1537(4) 0.50147(16) 0.0643(14) Uani 1 1 d . . .
C142 C 0.1475(5) 0.1914(4) 0.4213(2) 0.0509(16) Uani 1 1 d . . .
H14A H 0.0986 0.2189 0.4162 0.076 Uiso 1 1 calc R . .
H14B H 0.1473 0.1604 0.393 0.076 Uiso 1 1 calc R . .
H14C H 0.2178 0.2422 0.4336 0.076 Uiso 1 1 calc R . .
C143 C -0.0237(5) 0.0302(5) 0.4292(2) 0.064(2) Uani 1 1 d . . .
H14D H -0.0591 -0.0243 0.4453 0.096 Uiso 1 1 calc R . .
H14E H -0.0209 0.007 0.3995 0.096 Uiso 1 1 calc R . .
H14F H -0.062 0.0682 0.4259 0.096 Uiso 1 1 calc R . .
S144 S 0.9593(3) 0.5653(3) 0.06264(9) 0.1291(14) Uani 1 1 d . . .
O145 O 1.0649(7) 0.5606(7) 0.0676(2) 0.133(3) Uani 1 1 d . . .
C146 C 0.8541(7) 0.4497(7) 0.0411(4) 0.099(3) Uani 1 1 d . . .
H14G H 0.8518 0.4369 0.0092 0.148 Uiso 1 1 calc R . .
H14H H 0.7882 0.4482 0.045 0.148 Uiso 1 1 calc R . .
H14I H 0.8649 0.4009 0.0573 0.148 Uiso 1 1 calc R . .
C147 C 0.9441(13) 0.6247(11) 0.0164(4) 0.186(8) Uani 1 1 d . . .
H14J H 0.9911 0.6932 0.0236 0.279 Uiso 1 1 calc R . .
H14K H 0.8719 0.6146 0.0089 0.279 Uiso 1 1 calc R . .
H14L H 0.961 0.5995 -0.0092 0.279 Uiso 1 1 calc R . .

loop_
_atom_site_aniso_label
_atom_site_aniso_U_11
_atom_site_aniso_U_22
_atom_site_aniso_U_33
_atom_site_aniso_U_23
_atom_site_aniso_U_13
_atom_site_aniso_U_12
Pt1 0.01776(8) 0.01745(8) 0.01506(8) 0.00191(6) 0.00296(6) 0.01019(7)
As2 0.0220(2) 0.0220(2) 0.0158(2) 0.00225(17) 0.00414(17) 0.01367(19)
C3 0.027(2) 0.036(3) 0.017(2) 0.0042(19) 0.0056(18) 0.021(2)
C4 0.030(3) 0.031(3) 0.021(2) 0.0060(19) 0.0064(19) 0.020(2)
As5 0.0222(2) 0.0227(2) 0.0160(2) 0.00242(17) 0.00392(17) 0.01443(19)
C6 0.030(3) 0.024(2) 0.024(2) 0.0000(18) 0.0048(19) 0.018(2)
C7 0.063(4) 0.042(3) 0.029(3) 0.009(2) 0.015(3) 0.036(3)
C8 0.083(5) 0.069(5) 0.033(3) -0.001(3) 0.015(3) 0.057(4)
C9 0.060(4) 0.046(4) 0.052(4) -0.013(3) 0.009(3) 0.035(3)
C10 0.053(4) 0.027(3) 0.071(4) -0.005(3) 0.016(3) 0.020(3)
C11 0.043(3) 0.038(3) 0.042(3) 0.000(2) 0.015(3) 0.022(3)
C12 0.024(2) 0.031(3) 0.027(2) 0.004(2) 0.0083(19) 0.016(2)
C13 0.024(3) 0.037(3) 0.041(3) 0.014(2) 0.004(2) 0.015(2)
C14 0.026(3) 0.037(3) 0.050(3) 0.007(3) 0.003(2) 0.007(2)
C15 0.019(2) 0.045(3) 0.035(3) -0.001(2) 0.001(2) 0.009(2)
C16 0.023(3) 0.053(4) 0.028(3) 0.006(2) -0.001(2) 0.020(3)
C17 0.027(3) 0.037(3) 0.032(3) 0.008(2) 0.002(2) 0.017(2)
C18 0.027(2) 0.017(2) 0.027(2) 0.0020(18) 0.0085(19) 0.012(2)
C19 0.027(3) 0.023(2) 0.025(2) 0.0051(19) 0.0065(19) 0.008(2)
C20 0.033(3) 0.025(3) 0.028(3) -0.001(2) 0.002(2) 0.003(2)
C21 0.035(3) 0.022(3) 0.043(3) 0.004(2) 0.015(2) 0.004(2)
C22 0.048(3) 0.026(3) 0.029(3) 0.011(2) 0.016(2) 0.013(2)
C23 0.035(3) 0.030(3) 0.023(2) 0.006(2) 0.007(2) 0.017(2)
C24 0.025(2) 0.022(2) 0.023(2) 0.0015(18) 0.0091(18) 0.012(2)
C25 0.030(3) 0.032(3) 0.034(3) -0.003(2) 0.008(2) 0.014(2)
C26 0.038(3) 0.035(3) 0.045(3) -0.003(2) 0.010(2) 0.024(3)
C27 0.050(4) 0.031(3) 0.037(3) -0.009(2) 0.003(3) 0.023(3)
C28 0.045(3) 0.031(3) 0.049(4) -0.014(3) -0.014(3) 0.014(3)
C29 0.030(3) 0.031(3) 0.045(3) -0.008(2) -0.008(2) 0.015(2)
Pt30 0.01392(8) 0.01574(8) 0.01635(8) 0.00195(6) 0.00267(6) 0.00699(6)
As31 0.0139(2) 0.0158(2) 0.0208(2) 0.00140(16) 0.00277(16) 0.00665(17)
C32 0.017(2) 0.020(2) 0.031(2) -0.0025(19) 0.0012(18) 0.0060(19)
C33 0.023(2) 0.020(2) 0.030(2) -0.0039(19) -0.0001(19) 0.011(2)
As34 0.0172(2) 0.0160(2) 0.0210(2) 0.00033(17) 0.00247(17) 0.00768(18)
C35 0.024(2) 0.018(2) 0.027(2) 0.0015(18) 0.0069(19) 0.0096(19)
C36 0.031(3) 0.034(3) 0.028(3) 0.000(2) 0.003(2) 0.015(2)
C37 0.048(3) 0.042(3) 0.020(2) 0.000(2) 0.008(2) 0.022(3)
C38 0.047(3) 0.038(3) 0.035(3) 0.004(2) 0.021(3) 0.022(3)
C39 0.027(3) 0.028(3) 0.045(3) 0.000(2) 0.012(2) 0.015(2)
C40 0.029(3) 0.024(2) 0.029(2) -0.0017(19) 0.006(2) 0.015(2)
C41 0.018(2) 0.021(2) 0.047(3) 0.009(2) 0.015(2) 0.009(2)
C42 0.042(3) 0.026(3) 0.066(4) 0.006(3) 0.026(3) 0.014(3)
C43 0.050(4) 0.027(3) 0.096(6) 0.010(3) 0.030(4) 0.022(3)
C44 0.058(5) 0.026(4) 0.149(8) 0.035(4) 0.023(5) 0.025(3)
C45 0.062(5) 0.055(5) 0.091(6) 0.044(4) -0.003(4) 0.026(4)
C46 0.040(3) 0.039(3) 0.051(4) 0.017(3) 0.005(3) 0.016(3)
C47 0.027(2) 0.020(2) 0.019(2) 0.0000(17) 0.0036(18) 0.012(2)
C48 0.024(2) 0.022(2) 0.022(2) -0.0009(18) 0.0032(18) 0.009(2)
C49 0.042(3) 0.023(3) 0.025(2) 0.0031(19) 0.010(2) 0.013(2)
C50 0.061(4) 0.026(3) 0.027(3) 0.011(2) 0.009(3) 0.022(3)
C51 0.049(3) 0.042(3) 0.034(3) 0.009(2) 0.007(2) 0.034(3)
C52 0.031(3) 0.035(3) 0.028(2) 0.004(2) 0.008(2) 0.022(2)
C53 0.018(2) 0.028(2) 0.022(2) 0.0063(18) 0.0042(17) 0.0150(19)
C54 0.023(2) 0.032(3) 0.031(3) -0.001(2) 0.0021(19) 0.016(2)
C55 0.034(3) 0.047(3) 0.026(3) -0.003(2) 0.003(2) 0.025(3)
C56 0.045(3) 0.060(4) 0.029(3) 0.014(3) 0.017(2) 0.039(3)
C57 0.033(3) 0.043(3) 0.042(3) 0.017(3) 0.022(2) 0.016(3)
C58 0.028(3) 0.028(3) 0.038(3) 0.009(2) 0.013(2) 0.012(2)
Pt59 0.01389(8) 0.01469(8) 0.01831(8) 0.00156(6) 0.00392(6) 0.00685(6)
As60 0.0180(2) 0.0160(2) 0.0253(2) 0.00141(17) 0.00652(17) 0.00814(18)
C61 0.025(2) 0.016(2) 0.031(2) 0.0047(18) 0.0109(19) 0.0103(19)
C62 0.022(2) 0.017(2) 0.027(2) -0.0009(18) 0.0076(19) 0.0034(19)
As63 0.0155(2) 0.0166(2) 0.0232(2) 0.00265(17) 0.00624(17) 0.00691(18)
C64 0.020(2) 0.020(2) 0.026(2) 0.0051(18) 0.0077(18) 0.0114(19)
C65 0.030(3) 0.025(3) 0.029(3) 0.009(2) 0.006(2) 0.012(2)
C66 0.032(3) 0.029(3) 0.035(3) -0.002(2) 0.000(2) 0.008(2)
C67 0.037(3) 0.039(3) 0.028(3) 0.006(2) -0.002(2) 0.017(3)
C68 0.048(3) 0.034(3) 0.033(3) 0.017(2) 0.007(2) 0.018(3)
C69 0.031(3) 0.025(3) 0.035(3) 0.008(2) 0.006(2) 0.013(2)
C70 0.018(2) 0.024(2) 0.024(2) -0.0020(18) 0.0023(17) 0.0102(19)
C71 0.027(3) 0.037(3) 0.039(3) 0.010(2) 0.015(2) 0.015(2)
C72 0.023(3) 0.040(3) 0.053(3) 0.002(3) 0.017(2) 0.012(2)
C73 0.019(2) 0.039(3) 0.043(3) -0.016(2) -0.001(2) 0.015(2)
C74 0.027(3) 0.029(3) 0.039(3) -0.005(2) -0.003(2) 0.014(2)
C75 0.019(2) 0.024(2) 0.034(3) -0.002(2) 0.0020(19) 0.008(2)
C76 0.019(2) 0.017(2) 0.031(2) 0.0003(18) 0.0088(18) 0.0076(19)
C77 0.029(3) 0.031(3) 0.030(3) 0.001(2) 0.007(2) 0.015(2)
C78 0.028(3) 0.041(3) 0.046(3) 0.008(3) 0.004(2) 0.021(3)
C79 0.024(3) 0.029(3) 0.052(3) 0.000(2) 0.010(2) 0.015(2)
C80 0.030(3) 0.033(3) 0.042(3) -0.005(2) 0.016(2) 0.013(2)
C81 0.023(2) 0.030(3) 0.034(3) 0.001(2) 0.007(2) 0.010(2)
C82 0.024(2) 0.024(2) 0.028(2) 0.0007(19) 0.0082(19) 0.009(2)
C83 0.028(3) 0.030(3) 0.050(3) -0.008(2) 0.003(2) 0.012(2)
C84 0.041(3) 0.039(3) 0.049(4) -0.020(3) 0.002(3) 0.011(3)
C85 0.053(4) 0.049(4) 0.048(4) -0.014(3) -0.012(3) 0.018(3)
C86 0.101(6) 0.064(5) 0.055(4) -0.020(4) -0.036(4) 0.057(5)
C87 0.064(4) 0.046(4) 0.036(3) -0.013(3) -0.018(3) 0.034(3)
S88 0.0168(5) 0.0179(5) 0.0153(5) 0.0009(4) 0.0035(4) 0.0091(4)
S89 0.0159(5) 0.0165(5) 0.0192(5) 0.0026(4) 0.0047(4) 0.0091(4)
B90 0.024(3) 0.025(3) 0.027(3) -0.004(2) 0.004(2) 0.014(2)
C91 0.028(2) 0.019(2) 0.028(2) -0.0029(18) 0.0087(19) 0.012(2)
C92 0.025(2) 0.022(2) 0.030(2) -0.0045(19) 0.0040(19) 0.010(2)
C93 0.028(3) 0.029(3) 0.036(3) -0.004(2) 0.000(2) 0.014(2)
C94 0.024(3) 0.024(3) 0.047(3) -0.007(2) 0.007(2) 0.008(2)
C95 0.039(3) 0.032(3) 0.039(3) 0.004(2) 0.019(2) 0.019(3)
C96 0.035(3) 0.029(3) 0.031(3) 0.000(2) 0.008(2) 0.016(2)
C97 0.033(3) 0.045(3) 0.024(2) -0.007(2) 0.002(2) 0.025(3)
C98 0.032(3) 0.050(4) 0.029(3) -0.009(2) 0.006(2) 0.005(3)
C99 0.035(3) 0.088(6) 0.035(3) -0.027(4) 0.009(3) 0.005(4)
C100 0.067(5) 0.130(7) 0.022(3) -0.008(4) -0.002(3) 0.070(5)
C101 0.114(7) 0.106(6) 0.032(3) -0.006(4) -0.005(4) 0.092(6)
C102 0.092(5) 0.069(5) 0.022(3) -0.008(3) -0.006(3) 0.060(4)
C103 0.028(2) 0.024(2) 0.013(2) 0.0023(17) 0.0026(17) 0.014(2)
C104 0.024(2) 0.026(2) 0.021(2) 0.0020(18) 0.0021(18) 0.015(2)
C105 0.029(3) 0.031(3) 0.025(2) 0.006(2) 0.0085(19) 0.020(2)
C106 0.039(3) 0.026(3) 0.022(2) 0.0042(19) 0.010(2) 0.021(2)
C107 0.030(3) 0.022(2) 0.023(2) 0.0014(18) 0.0042(19) 0.013(2)
C108 0.024(2) 0.027(2) 0.019(2) 0.0035(18) 0.0033(18) 0.013(2)
C109 0.017(2) 0.025(3) 0.032(3) -0.003(2) 0.0018(19) 0.009(2)
C110 0.028(3) 0.030(3) 0.038(3) 0.006(2) 0.008(2) 0.016(2)
C111 0.035(3) 0.038(3) 0.041(3) 0.009(2) 0.014(2) 0.018(3)
C112 0.030(3) 0.027(3) 0.051(3) 0.008(2) 0.001(2) 0.010(2)
C113 0.031(3) 0.024(3) 0.055(3) -0.005(2) 0.003(2) 0.014(2)
C114 0.027(3) 0.028(3) 0.043(3) -0.001(2) 0.008(2) 0.014(2)
B115 0.017(2) 0.020(3) 0.023(2) 0.003(2) 0.0029(19) 0.006(2)
C116 0.016(2) 0.012(2) 0.027(2) 0.0004(17) 0.0014(17) 0.0003(17)
C117 0.025(2) 0.020(2) 0.029(2) -0.0005(19) 0.0016(19) 0.009(2)
C118 0.037(3) 0.024(3) 0.023(2) 0.002(2) -0.001(2) 0.004(2)
C119 0.026(3) 0.019(3) 0.043(3) 0.003(2) -0.010(2) 0.001(2)
C120 0.021(2) 0.023(3) 0.045(3) 0.009(2) 0.002(2) 0.008(2)
C121 0.019(2) 0.021(2) 0.037(3) 0.009(2) 0.006(2) 0.006(2)
C122 0.023(2) 0.019(2) 0.021(2) 0.0061(17) 0.0058(18) 0.0095(19)
C123 0.023(2) 0.026(3) 0.027(2) 0.0060(19) 0.0073(19) 0.009(2)
C124 0.033(3) 0.037(3) 0.030(3) 0.011(2) 0.015(2) 0.019(2)
C125 0.046(3) 0.031(3) 0.024(2) 0.006(2) 0.012(2) 0.023(3)
C126 0.034(3) 0.027(3) 0.024(2) -0.001(2) 0.003(2) 0.011(2)
C127 0.024(2) 0.022(2) 0.024(2) 0.0015(18) 0.0056(18) 0.009(2)
C128 0.022(2) 0.024(2) 0.0136(19) 0.0003(17) 0.0036(16) 0.0095(19)
C129 0.026(3) 0.024(3) 0.029(2) 0.005(2) 0.004(2) 0.009(2)
C130 0.025(3) 0.025(3) 0.035(3) 0.006(2) 0.009(2) 0.000(2)
C131 0.019(3) 0.043(3) 0.049(3) 0.000(3) 0.014(2) 0.008(2)
C132 0.025(3) 0.044(3) 0.048(3) 0.005(3) 0.012(2) 0.020(3)
C133 0.025(2) 0.027(3) 0.027(2) 0.0030(19) 0.0106(19) 0.012(2)
C134 0.017(2) 0.016(2) 0.031(2) 0.0019(18) 0.0016(18) 0.0051(18)
C135 0.033(3) 0.032(3) 0.042(3) 0.010(2) 0.012(2) 0.015(2)
C136 0.044(4) 0.036(3) 0.062(4) 0.026(3) 0.018(3) 0.018(3)
C137 0.033(3) 0.017(3) 0.079(5) 0.003(3) -0.006(3) 0.008(2)
C138 0.051(4) 0.027(3) 0.052(4) -0.013(3) -0.009(3) 0.018(3)
C139 0.043(3) 0.028(3) 0.032(3) -0.001(2) -0.001(2) 0.016(3)
S140 0.0447(9) 0.0506(9) 0.0430(8) 0.0019(7) 0.0113(7) 0.0274(8)
O141 0.051(3) 0.086(4) 0.055(3) -0.019(3) 0.011(2) 0.031(3)
C142 0.045(4) 0.036(3) 0.076(5) 0.009(3) 0.024(3) 0.018(3)
C143 0.045(4) 0.056(4) 0.068(5) -0.021(4) 0.023(3) 0.001(3)
S144 0.200(4) 0.223(4) 0.0765(17) 0.063(2) 0.060(2) 0.182(4)
O145 0.197(8) 0.245(9) 0.080(4) 0.065(5) 0.051(5) 0.200(8)
C146 0.075(6) 0.102(8) 0.151(10) 0.055(7) 0.044(6) 0.059(6)
C147 0.32(2) 0.281(19) 0.110(9) 0.098(11) 0.059(11) 0.262(18)

loop_
_atom_type_symbol
_atom_type_description
_atom_type_scat_dispersion_real
_atom_type_scat_dispersion_imag
_atom_type_scat_source
C C 0.0033 0.0016 'International Tables Vol C Tables 4.2.6.8 and 6.1.1.4'
H H 0 0 'International Tables Vol C Tables 4.2.6.8 and 6.1.1.4'
As As 0.0499 2.0058 'International Tables Vol C Tables 4.2.6.8 and 6.1.1.4'
B B 0.0013 0.0007 'International Tables Vol C Tables 4.2.6.8 and 6.1.1.4'
Pt Pt -1.7033 8.3905 'International Tables Vol C Tables 4.2.6.8 and 6.1.1.4'
S S 0.1246 0.1234 'International Tables Vol C Tables 4.2.6.8 and 6.1.1.4'
O O 0.0106 0.006 'International Tables Vol C Tables 4.2.6.8 and 6.1.1.4'

loop_
_geom_angle_atom_site_label_1
_geom_angle_atom_site_label_2
_geom_angle_atom_site_label_3
_geom_angle
_geom_angle_site_symmetry_1
_geom_angle_site_symmetry_3
_geom_angle_publ_flag
S89 Pt1 As2 93.04(3) . . ?
S89 Pt1 As5 175.78(3) . . ?
As2 Pt1 As5 84.592(18) . . ?
S89 Pt1 S88 80.96(4) . . ?
As2 Pt1 S88 173.24(3) . . ?
As5 Pt1 S88 101.58(3) . . ?
S89 Pt1 Pt30 49.45(3) . . ?
As2 Pt1 Pt30 123.718(19) . . ?
As5 Pt1 Pt30 134.714(14) . . ?
S88 Pt1 Pt30 49.75(3) . . ?
S89 Pt1 Pt59 47.08(3) . . ?
As2 Pt1 Pt59 128.988(15) . . ?
As5 Pt1 Pt59 132.656(16) . . ?
S88 Pt1 Pt59 47.98(3) . . ?
Pt30 Pt1 Pt59 58.974(10) . . ?
C24 As2 C18 106.26(19) . . ?
C24 As2 C3 111.74(19) . . ?
C18 As2 C3 104.1(2) . . ?
C24 As2 Pt1 114.66(14) . . ?
C18 As2 Pt1 111.07(13) . . ?
C3 As2 Pt1 108.48(13) . . ?
C4 C3 As2 106.7(3) . . ?
C4 C3 H3A 110.4 . . ?
As2 C3 H3A 110.4 . . ?
C4 C3 H3B 110.4 . . ?
As2 C3 H3B 110.4 . . ?
H3A C3 H3B 108.6 . . ?
C3 C4 As5 108.2(3) . . ?
C3 C4 H4A 110.1 . . ?
As5 C4 H4A 110.1 . . ?
C3 C4 H4B 110.1 . . ?
As5 C4 H4B 110.1 . . ?
H4A C4 H4B 108.4 . . ?
C6 As5 C12 110.2(2) . . ?
C6 As5 C4 106.7(2) . . ?
C12 As5 C4 101.7(2) . . ?
C6 As5 Pt1 120.30(14) . . ?
C12 As5 Pt1 109.04(14) . . ?
C4 As5 Pt1 107.21(13) . . ?
C7 C6 C11 119.2(5) . . ?
C7 C6 As5 119.1(4) . . ?
C11 C6 As5 121.2(4) . . ?
C6 C7 C8 120.2(5) . . ?
C6 C7 H7 119.9 . . ?
C8 C7 H7 119.9 . . ?
C9 C8 C7 120.6(6) . . ?
C9 C8 H8 119.7 . . ?
C7 C8 H8 119.7 . . ?
C8 C9 C10 120.6(5) . . ?
C8 C9 H9 119.7 . . ?
C10 C9 H9 119.7 . . ?
C9 C10 C11 119.5(6) . . ?
C9 C10 H10 120.3 . . ?
C11 C10 H10 120.3 . . ?
C6 C11 C10 119.9(5) . . ?
C6 C11 H11 120 . . ?
C10 C11 H11 120 . . ?
C13 C12 C17 120.0(5) . . ?
C13 C12 As5 117.9(4) . . ?
C17 C12 As5 121.4(4) . . ?
C12 C13 C14 120.0(5) . . ?
C12 C13 H13 120 . . ?
C14 C13 H13 120 . . ?
C15 C14 C13 120.1(5) . . ?
C15 C14 H14 119.9 . . ?
C13 C14 H14 119.9 . . ?
C16 C15 C14 119.9(5) . . ?
C16 C15 H15 120.1 . . ?
C14 C15 H15 120.1 . . ?
C15 C16 C17 120.4(5) . . ?
C15 C16 H16 119.8 . . ?
C17 C16 H16 119.8 . . ?
C12 C17 C16 119.5(5) . . ?
C12 C17 H17 120.2 . . ?
C16 C17 H17 120.2 . . ?
C19 C18 C23 118.7(4) . . ?
C19 C18 As2 118.9(3) . . ?
C23 C18 As2 122.3(4) . . ?
C20 C19 C18 120.7(5) . . ?
C20 C19 H19 119.7 . . ?
C18 C19 H19 119.7 . . ?
C19 C20 C21 119.7(5) . . ?
C19 C20 H20 120.2 . . ?
C21 C20 H20 120.2 . . ?
C22 C21 C20 120.2(5) . . ?
C22 C21 H21 119.9 . . ?
C20 C21 H21 119.9 . . ?
C23 C22 C21 119.8(5) . . ?
C23 C22 H22 120.1 . . ?
C21 C22 H22 120.1 . . ?
C22 C23 C18 121.0(5) . . ?
C22 C23 H23 119.5 . . ?
C18 C23 H23 119.5 . . ?
C29 C24 C25 120.2(4) . . ?
C29 C24 As2 121.9(4) . . ?
C25 C24 As2 117.2(3) . . ?
C26 C25 C24 119.9(5) . . ?
C26 C25 H25 120.1 . . ?
C24 C25 H25 120.1 . . ?
C27 C26 C25 119.7(5) . . ?
C27 C26 H26 120.2 . . ?
C25 C26 H26 120.2 . . ?
C28 C27 C26 120.2(5) . . ?
C28 C27 H27 119.9 . . ?
C26 C27 H27 119.9 . . ?
C27 C28 C29 121.2(5) . . ?
C27 C28 H28 119.4 . . ?
C29 C28 H28 119.4 . . ?
C24 C29 C28 118.7(5) . . ?
C24 C29 H29 120.6 . . ?
C28 C29 H29 120.6 . . ?
S89 Pt30 As31 95.10(3) . . ?
S89 Pt30 S88 80.91(3) . . ?
As31 Pt30 S88 170.73(3) . . ?
S89 Pt30 As34 173.60(3) . . ?
As31 Pt30 As34 85.675(17) . . ?
S88 Pt30 As34 99.23(3) . . ?
S89 Pt30 Pt1 49.22(3) . . ?
As31 Pt30 Pt1 132.389(14) . . ?
S88 Pt30 Pt1 49.90(3) . . ?
As34 Pt30 Pt1 126.348(16) . . ?
S89 Pt30 Pt59 48.80(3) . . ?
As31 Pt30 Pt59 121.659(18) . . ?
S88 Pt30 Pt59 49.71(3) . . ?
As34 Pt30 Pt59 135.533(15) . . ?
Pt1 Pt30 Pt59 62.455(10) . . ?
C53 As31 C47 104.82(18) . . ?
C53 As31 C32 106.84(19) . . ?
C47 As31 C32 105.08(19) . . ?
C53 As31 Pt30 122.34(13) . . ?
C47 As31 Pt30 108.46(14) . . ?
C32 As31 Pt30 108.06(14) . . ?
C33 C32 As31 109.2(3) . . ?
C33 C32 H32A 109.8 . . ?
As31 C32 H32A 109.8 . . ?
C33 C32 H32B 109.8 . . ?
As31 C32 H32B 109.8 . . ?
H32A C32 H32B 108.3 . . ?
C32 C33 As34 110.4(3) . . ?
C32 C33 H33A 109.6 . . ?
As34 C33 H33A 109.6 . . ?
C32 C33 H33B 109.6 . . ?
As34 C33 H33B 109.6 . . ?
H33A C33 H33B 108.1 . . ?
C35 As34 C41 102.6(2) . . ?
C35 As34 C33 105.1(2) . . ?
C41 As34 C33 104.4(2) . . ?
C35 As34 Pt30 122.15(14) . . ?
C41 As34 Pt30 113.02(16) . . ?
C33 As34 Pt30 107.98(13) . . ?
C40 C35 C36 119.5(4) . . ?
C40 C35 As34 118.4(3) . . ?
C36 C35 As34 122.1(4) . . ?
C37 C36 C35 119.9(5) . . ?
C37 C36 H36 120 . . ?
C35 C36 H36 120 . . ?
C38 C37 C36 120.4(5) . . ?
C38 C37 H37 119.8 . . ?
C36 C37 H37 119.8 . . ?
C37 C38 C39 120.4(5) . . ?
C37 C38 H38 119.8 . . ?
C39 C38 H38 119.8 . . ?
C38 C39 C40 119.6(5) . . ?
C38 C39 H39 120.2 . . ?
C40 C39 H39 120.2 . . ?
C39 C40 C35 120.2(5) . . ?
C39 C40 H40 119.9 . . ?
C35 C40 H40 119.9 . . ?
C46 C41 C42 120.3(5) . . ?
C46 C41 As34 120.3(4) . . ?
C42 C41 As34 119.4(4) . . ?
C43 C42 C41 119.1(6) . . ?
C43 C42 H42 120.4 . . ?
C41 C42 H42 120.4 . . ?
C44 C43 C42 121.1(7) . . ?
C44 C43 H43 119.5 . . ?
C42 C43 H43 119.5 . . ?
C43 C44 C45 120.7(6) . . ?
C43 C44 H44 119.6 . . ?
C45 C44 H44 119.6 . . ?
C44 C45 C46 118.8(7) . . ?
C44 C45 H45 120.6 . . ?
C46 C45 H45 120.6 . . ?
C41 C46 C45 119.9(6) . . ?
C41 C46 H46 120 . . ?
C45 C46 H46 120 . . ?
C48 C47 C52 120.5(4) . . ?
C48 C47 As31 119.3(3) . . ?
C52 C47 As31 120.2(4) . . ?
C47 C48 C49 120.2(5) . . ?
C47 C48 H48 119.9 . . ?
C49 C48 H48 119.9 . . ?
C50 C49 C48 119.2(5) . . ?
C50 C49 H49 120.4 . . ?
C48 C49 H49 120.4 . . ?
C49 C50 C51 121.0(5) . . ?
C49 C50 H50 119.5 . . ?
C51 C50 H50 119.5 . . ?
C50 C51 C52 120.3(5) . . ?
C50 C51 H51 119.9 . . ?
C52 C51 H51 119.9 . . ?
C47 C52 C51 118.8(5) . . ?
C47 C52 H52 120.6 . . ?
C51 C52 H52 120.6 . . ?
C54 C53 C58 119.8(4) . . ?
C54 C53 As31 119.8(4) . . ?
C58 C53 As31 120.4(4) . . ?
C53 C54 C55 120.2(5) . . ?
C53 C54 H54 119.9 . . ?
C55 C54 H54 119.9 . . ?
C56 C55 C54 120.0(5) . . ?
C56 C55 H55 120 . . ?
C54 C55 H55 120 . . ?
C57 C56 C55 119.9(5) . . ?
C57 C56 H56 120 . . ?
C55 C56 H56 120 . . ?
C56 C57 C58 120.6(5) . . ?
C56 C57 H57 119.7 . . ?
C58 C57 H57 119.7 . . ?
C53 C58 C57 119.5(5) . . ?
C53 C58 H58 120.3 . . ?
C57 C58 H58 120.3 . . ?
S89 Pt59 As60 92.95(3) . . ?
S89 Pt59 As63 170.71(3) . . ?
As60 Pt59 As63 85.125(19) . . ?
S89 Pt59 S88 81.12(4) . . ?
As60 Pt59 S88 172.68(3) . . ?
As63 Pt59 S88 101.41(3) . . ?
S89 Pt59 Pt30 49.27(3) . . ?
As60 Pt59 Pt30 128.686(17) . . ?
As63 Pt59 Pt30 126.132(16) . . ?
S88 Pt59 Pt30 49.54(3) . . ?
S89 Pt59 Pt1 47.31(3) . . ?
As60 Pt59 Pt1 124.719(18) . . ?
As63 Pt59 Pt1 140.081(14) . . ?
S88 Pt59 Pt1 47.96(3) . . ?
Pt30 Pt59 Pt1 58.571(11) . . ?
C76 As60 C82 106.82(19) . . ?
C76 As60 C61 106.42(19) . . ?
C82 As60 C61 100.8(2) . . ?
C76 As60 Pt59 118.87(13) . . ?
C82 As60 Pt59 114.84(15) . . ?
C61 As60 Pt59 107.28(13) . . ?
C62 C61 As60 107.8(3) . . ?
C62 C61 H61A 110.2 . . ?
As60 C61 H61A 110.2 . . ?
C62 C61 H61B 110.2 . . ?
As60 C61 H61B 110.2 . . ?
H61A C61 H61B 108.5 . . ?
C61 C62 As63 109.5(3) . . ?
C61 C62 H62A 109.8 . . ?
As63 C62 H62A 109.8 . . ?
C61 C62 H62B 109.8 . . ?
As63 C62 H62B 109.8 . . ?
H62A C62 H62B 108.2 . . ?
C70 As63 C64 104.97(18) . . ?
C70 As63 C62 105.24(19) . . ?
C64 As63 C62 103.77(19) . . ?
C70 As63 Pt59 120.89(14) . . ?
C64 As63 Pt59 112.85(13) . . ?
C62 As63 Pt59 107.63(13) . . ?
C69 C64 C65 119.2(4) . . ?
C69 C64 As63 122.7(4) . . ?
C65 C64 As63 118.2(3) . . ?
C66 C65 C64 120.4(5) . . ?
C66 C65 H65 119.8 . . ?
C64 C65 H65 119.8 . . ?
C65 C66 C67 120.4(5) . . ?
C65 C66 H66 119.8 . . ?
C67 C66 H66 119.8 . . ?
C68 C67 C66 119.4(5) . . ?
C68 C67 H67 120.3 . . ?
C66 C67 H67 120.3 . . ?
C67 C68 C69 120.7(5) . . ?
C67 C68 H68 119.6 . . ?
C69 C68 H68 119.6 . . ?
C64 C69 C68 119.9(5) . . ?
C64 C69 H69 120 . . ?
C68 C69 H69 120 . . ?
C75 C70 C71 120.1(4) . . ?
C75 C70 As63 119.2(3) . . ?
C71 C70 As63 120.7(4) . . ?
C72 C71 C70 119.4(5) . . ?
C72 C71 H71 120.3 . . ?
C70 C71 H71 120.3 . . ?
C73 C72 C71 120.1(5) . . ?
C73 C72 H72 119.9 . . ?
C71 C72 H72 119.9 . . ?
C74 C73 C72 120.3(5) . . ?
C74 C73 H73 119.8 . . ?
C72 C73 H73 119.8 . . ?
C73 C74 C75 120.3(5) . . ?
C73 C74 H74 119.9 . . ?
C75 C74 H74 119.9 . . ?
C74 C75 C70 119.8(5) . . ?
C74 C75 H75 120.1 . . ?
C70 C75 H75 120.1 . . ?
C81 C76 C77 119.8(4) . . ?
C81 C76 As60 121.9(4) . . ?
C77 C76 As60 118.2(3) . . ?
C78 C77 C76 119.8(5) . . ?
C78 C77 H77 120.1 . . ?
C76 C77 H77 120.1 . . ?
C79 C78 C77 120.1(5) . . ?
C79 C78 H78 120 . . ?
C77 C78 H78 120 . . ?
C80 C79 C78 120.3(5) . . ?
C80 C79 H79 119.9 . . ?
C78 C79 H79 119.9 . . ?
C79 C80 C81 120.0(5) . . ?
C79 C80 H80 120 . . ?
C81 C80 H80 120 . . ?
C76 C81 C80 120.0(5) . . ?
C76 C81 H81 120 . . ?
C80 C81 H81 120 . . ?
C87 C82 C83 118.9(5) . . ?
C87 C82 As60 120.5(4) . . ?
C83 C82 As60 120.4(4) . . ?
C84 C83 C82 120.3(5) . . ?
C84 C83 H83 119.9 . . ?
C82 C83 H83 119.9 . . ?
C85 C84 C83 120.0(6) . . ?
C85 C84 H84 120 . . ?
C83 C84 H84 120 . . ?
C84 C85 C86 120.2(6) . . ?
C84 C85 H85 119.9 . . ?
C86 C85 H85 119.9 . . ?
C85 C86 C87 119.7(6) . . ?
C85 C86 H86 120.1 . . ?
C87 C86 H86 120.1 . . ?
C86 C87 C82 120.9(6) . . ?
C86 C87 H87 119.5 . . ?
C82 C87 H87 119.5 . . ?
Pt30 S88 Pt1 80.35(3) . . ?
Pt30 S88 Pt59 80.75(3) . . ?
Pt1 S88 Pt59 84.06(3) . . ?
Pt59 S89 Pt1 85.61(4) . . ?
Pt59 S89 Pt30 81.93(3) . . ?
Pt1 S89 Pt30 81.33(3) . . ?
C103 B90 C109 111.4(4) . . ?
C103 B90 C91 111.7(4) . . ?
C109 B90 C91 106.7(4) . . ?
C103 B90 C97 105.9(4) . . ?
C109 B90 C97 110.8(4) . . ?
C91 B90 C97 110.5(4) . . ?
C96 C91 C92 115.1(4) . . ?
C96 C91 B90 125.4(4) . . ?
C92 C91 B90 119.4(4) . . ?
C93 C92 C91 123.0(5) . . ?
C93 C92 H92 118.5 . . ?
C91 C92 H92 118.5 . . ?
C94 C93 C92 120.1(5) . . ?
C94 C93 H93 120 . . ?
C92 C93 H93 120 . . ?
C95 C94 C93 119.4(5) . . ?
C95 C94 H94 120.3 . . ?
C93 C94 H94 120.3 . . ?
C94 C95 C96 120.1(5) . . ?
C94 C95 H95 119.9 . . ?
C96 C95 H95 119.9 . . ?
C91 C96 C95 122.3(5) . . ?
C91 C96 H96 118.9 . . ?
C95 C96 H96 118.9 . . ?
C98 C97 C102 115.1(5) . . ?
C98 C97 B90 125.8(5) . . ?
C102 C97 B90 119.1(5) . . ?
C97 C98 C99 122.3(6) . . ?
C97 C98 H98 118.8 . . ?
C99 C98 H98 118.8 . . ?
C100 C99 C98 121.2(6) . . ?
C100 C99 H99 119.4 . . ?
C98 C99 H99 119.4 . . ?
C99 C100 C101 118.4(6) . . ?
C99 C100 H100 120.8 . . ?
C101 C100 H100 120.8 . . ?
C102 C101 C100 119.3(7) . . ?
C102 C101 H101 120.4 . . ?
C100 C101 H101 120.4 . . ?
C101 C102 C97 123.6(7) . . ?
C101 C102 H102 118.2 . . ?
C97 C102 H102 118.2 . . ?
C108 C103 C104 115.1(4) . . ?
C108 C103 B90 124.3(4) . . ?
C104 C103 B90 120.6(4) . . ?
C105 C104 C103 123.2(4) . . ?
C105 C104 H104 118.4 . . ?
C103 C104 H104 118.4 . . ?
C104 C105 C106 119.7(4) . . ?
C104 C105 H105 120.2 . . ?
C106 C105 H105 120.2 . . ?
C107 C106 C105 119.4(4) . . ?
C107 C106 H106 120.3 . . ?
C105 C106 H106 120.3 . . ?
C106 C107 C108 119.6(4) . . ?
C106 C107 H107 120.2 . . ?
C108 C107 H107 120.2 . . ?
C107 C108 C103 123.1(4) . . ?
C107 C108 H108 118.5 . . ?
C103 C108 H108 118.5 . . ?
C110 C109 C114 115.2(5) . . ?
C110 C109 B90 126.3(4) . . ?
C114 C109 B90 118.5(4) . . ?
C109 C110 C111 122.0(5) . . ?
C109 C110 H110 119 . . ?
C111 C110 H110 119 . . ?
C112 C111 C110 121.2(5) . . ?
C112 C111 H111 119.4 . . ?
C110 C111 H111 119.4 . . ?
C113 C112 C111 118.1(5) . . ?
C113 C112 H112 121 . . ?
C111 C112 H112 121 . . ?
C112 C113 C114 120.7(5) . . ?
C112 C113 H113 119.7 . . ?
C114 C113 H113 119.7 . . ?
C113 C114 C109 122.8(5) . . ?
C113 C114 H114 118.6 . . ?
C109 C114 H114 118.6 . . ?
C122 B115 C128 110.2(4) . . ?
C122 B115 C134 110.8(4) . . ?
C128 B115 C134 108.0(4) . . ?
C122 B115 C116 108.9(4) . . ?
C128 B115 C116 108.3(4) . . ?
C134 B115 C116 110.7(4) . . ?
C117 C116 C121 113.9(4) . . ?
C117 C116 B115 121.8(4) . . ?
C121 C116 B115 124.3(4) . . ?
C118 C117 C116 123.3(5) . . ?
C118 C117 H117 118.3 . . ?
C116 C117 H117 118.3 . . ?
C119 C118 C117 119.9(5) . . ?
C119 C118 H118 120 . . ?
C117 C118 H118 120 . . ?
C120 C119 C118 119.2(5) . . ?
C120 C119 H119 120.4 . . ?
C118 C119 H119 120.4 . . ?
C119 C120 C121 120.2(5) . . ?
C119 C120 H120 119.9 . . ?
C121 C120 H120 119.9 . . ?
C120 C121 C116 123.3(5) . . ?
C120 C121 H121 118.3 . . ?
C116 C121 H121 118.3 . . ?
C127 C122 C123 114.1(4) . . ?
C127 C122 B115 124.8(4) . . ?
C123 C122 B115 121.1(4) . . ?
C124 C123 C122 123.7(5) . . ?
C124 C123 H123 118.1 . . ?
C122 C123 H123 118.1 . . ?
C125 C124 C123 119.6(5) . . ?
C125 C124 H124 120.2 . . ?
C123 C124 H124 120.2 . . ?
C124 C125 C126 118.9(5) . . ?
C124 C125 H125 120.6 . . ?
C126 C125 H125 120.6 . . ?
C125 C126 C127 120.2(5) . . ?
C125 C126 H126 119.9 . . ?
C127 C126 H126 119.9 . . ?
C126 C127 C122 123.4(5) . . ?
C126 C127 H127 118.3 . . ?
C122 C127 H127 118.3 . . ?
C129 C128 C133 115.0(4) . . ?
C129 C128 B115 121.1(4) . . ?
C133 C128 B115 123.8(4) . . ?
C130 C129 C128 122.8(5) . . ?
C130 C129 H129 118.6 . . ?
C128 C129 H129 118.6 . . ?
C131 C130 C129 120.4(5) . . ?
C131 C130 H130 119.8 . . ?
C129 C130 H130 119.8 . . ?
C132 C131 C130 119.0(5) . . ?
C132 C131 H131 120.5 . . ?
C130 C131 H131 120.5 . . ?
C131 C132 C133 120.1(5) . . ?
C131 C132 H132 119.9 . . ?
C133 C132 H132 119.9 . . ?
C132 C133 C128 122.7(5) . . ?
C132 C133 H133 118.6 . . ?
C128 C133 H133 118.6 . . ?
C135 C134 C139 114.7(4) . . ?
C135 C134 B115 123.1(4) . . ?
C139 C134 B115 121.9(4) . . ?
C134 C135 C136 122.6(5) . . ?
C134 C135 H135 118.7 . . ?
C136 C135 H135 118.7 . . ?
C137 C136 C135 120.7(6) . . ?
C137 C136 H136 119.7 . . ?
C135 C136 H136 119.7 . . ?
C138 C137 C136 118.3(5) . . ?
C138 C137 H137 120.9 . . ?
C136 C137 H137 120.9 . . ?
C137 C138 C139 120.8(6) . . ?
C137 C138 H138 119.6 . . ?
C139 C138 H138 119.6 . . ?
C138 C139 C134 122.9(5) . . ?
C138 C139 H139 118.6 . . ?
C134 C139 H139 118.6 . . ?
O141 S140 C142 106.8(3) . . ?
O141 S140 C143 105.9(3) . . ?
C142 S140 C143 96.7(3) . . ?
S140 C142 H14A 109.5 . . ?
S140 C142 H14B 109.5 . . ?
H14A C142 H14B 109.5 . . ?
S140 C142 H14C 109.5 . . ?
H14A C142 H14C 109.5 . . ?
H14B C142 H14C 109.5 . . ?
S140 C143 H14D 109.5 . . ?
S140 C143 H14E 109.5 . . ?
H14D C143 H14E 109.5 . . ?
S140 C143 H14F 109.5 . . ?
H14D C143 H14F 109.5 . . ?
H14E C143 H14F 109.5 . . ?
O145 S144 C147 109.4(6) . . ?
O145 S144 C146 109.5(5) . . ?
C147 S144 C146 97.6(7) . . ?
S144 C146 H14G 109.5 . . ?
S144 C146 H14H 109.5 . . ?
H14G C146 H14H 109.5 . . ?
S144 C146 H14I 109.5 . . ?
H14G C146 H14I 109.5 . . ?
H14H C146 H14I 109.5 . . ?
S144 C147 H14J 109.5 . . ?
S144 C147 H14K 109.5 . . ?
H14J C147 H14K 109.5 . . ?
S144 C147 H14L 109.5 . . ?
H14J C147 H14L 109.5 . . ?
H14K C147 H14L 109.5 . . ?

loop_
_geom_bond_atom_site_label_1
_geom_bond_atom_site_label_2
_geom_bond_distance
_geom_bond_site_symmetry_2
_geom_bond_publ_flag
Pt1 S89 2.3351(11) . ?
Pt1 As2 2.3510(6) . ?
Pt1 As5 2.3596(6) . ?
Pt1 S88 2.3653(11) . ?
Pt1 Pt30 3.0485(5) . ?
Pt1 Pt59 3.1677(5) . ?
As2 C24 1.919(4) . ?
As2 C18 1.922(5) . ?
As2 C3 1.948(4) . ?
C3 C4 1.524(6) . ?
C3 H3A 0.97 . ?
C3 H3B 0.97 . ?
C4 As5 1.952(5) . ?
C4 H4A 0.97 . ?
C4 H4B 0.97 . ?
As5 C6 1.922(4) . ?
As5 C12 1.940(5) . ?
C6 C7 1.372(7) . ?
C6 C11 1.386(7) . ?
C7 C8 1.391(8) . ?
C7 H7 0.93 . ?
C8 C9 1.358(9) . ?
C8 H8 0.93 . ?
C9 C10 1.364(9) . ?
C9 H9 0.93 . ?
C10 C11 1.408(7) . ?
C10 H10 0.93 . ?
C11 H11 0.93 . ?
C12 C13 1.372(7) . ?
C12 C17 1.387(7) . ?
C13 C14 1.391(7) . ?
C13 H13 0.93 . ?
C14 C15 1.375(7) . ?
C14 H14 0.93 . ?
C15 C16 1.375(8) . ?
C15 H15 0.93 . ?
C16 C17 1.389(7) . ?
C16 H16 0.93 . ?
C17 H17 0.93 . ?
C18 C19 1.389(6) . ?
C18 C23 1.389(6) . ?
C19 C20 1.376(7) . ?
C19 H19 0.93 . ?
C20 C21 1.386(7) . ?
C20 H20 0.93 . ?
C21 C22 1.381(7) . ?
C21 H21 0.93 . ?
C22 C23 1.370(7) . ?
C22 H22 0.93 . ?
C23 H23 0.93 . ?
C24 C29 1.380(7) . ?
C24 C25 1.391(7) . ?
C25 C26 1.388(7) . ?
C25 H25 0.93 . ?
C26 C27 1.381(8) . ?
C26 H26 0.93 . ?
C27 C28 1.358(8) . ?
C27 H27 0.93 . ?
C28 C29 1.397(7) . ?
C28 H28 0.93 . ?
C29 H29 0.93 . ?
Pt30 S89 2.3432(11) . ?
Pt30 As31 2.3500(7) . ?
Pt30 S88 2.3599(12) . ?
Pt30 As34 2.3610(6) . ?
Pt30 Pt59 3.0615(5) . ?
As31 C53 1.930(4) . ?
As31 C47 1.936(5) . ?
As31 C32 1.944(4) . ?
C32 C33 1.528(6) . ?
C32 H32A 0.97 . ?
C32 H32B 0.97 . ?
C33 As34 1.959(4) . ?
C33 H33A 0.97 . ?
C33 H33B 0.97 . ?
As34 C35 1.927(5) . ?
As34 C41 1.932(5) . ?
C35 C40 1.389(6) . ?
C35 C36 1.394(7) . ?
C36 C37 1.380(7) . ?
C36 H36 0.93 . ?
C37 C38 1.376(8) . ?
C37 H37 0.93 . ?
C38 C39 1.385(7) . ?
C38 H38 0.93 . ?
C39 C40 1.387(7) . ?
C39 H39 0.93 . ?
C40 H40 0.93 . ?
C41 C46 1.363(8) . ?
C41 C42 1.393(7) . ?
C42 C43 1.384(8) . ?
C42 H42 0.93 . ?
C43 C44 1.342(11) . ?
C43 H43 0.93 . ?
C44 C45 1.390(11) . ?
C44 H44 0.93 . ?
C45 C46 1.405(8) . ?
C45 H45 0.93 . ?
C46 H46 0.93 . ?
C47 C48 1.386(6) . ?
C47 C52 1.394(6) . ?
C48 C49 1.392(7) . ?
C48 H48 0.93 . ?
C49 C50 1.376(7) . ?
C49 H49 0.93 . ?
C50 C51 1.383(8) . ?
C50 H50 0.93 . ?
C51 C52 1.393(7) . ?
C51 H51 0.93 . ?
C52 H52 0.93 . ?
C53 C54 1.380(6) . ?
C53 C58 1.388(6) . ?
C54 C55 1.388(7) . ?
C54 H54 0.93 . ?
C55 C56 1.379(8) . ?
C55 H55 0.93 . ?
C56 C57 1.374(8) . ?
C56 H56 0.93 . ?
C57 C58 1.391(7) . ?
C57 H57 0.93 . ?
C58 H58 0.93 . ?
Pt59 S89 2.3265(11) . ?
Pt59 As60 2.3548(6) . ?
Pt59 As63 2.3631(6) . ?
Pt59 S88 2.3660(11) . ?
As60 C76 1.922(4) . ?
As60 C82 1.929(5) . ?
As60 C61 1.944(4) . ?
C61 C62 1.517(6) . ?
C61 H61A 0.97 . ?
C61 H61B 0.97 . ?
C62 As63 1.953(4) . ?
C62 H62A 0.97 . ?
C62 H62B 0.97 . ?
As63 C70 1.919(4) . ?
As63 C64 1.938(4) . ?
C64 C69 1.382(6) . ?
C64 C65 1.398(6) . ?
C65 C66 1.382(7) . ?
C65 H65 0.93 . ?
C66 C67 1.382(7) . ?
C66 H66 0.93 . ?
C67 C68 1.379(8) . ?
C67 H67 0.93 . ?
C68 C69 1.393(7) . ?
C68 H68 0.93 . ?
C69 H69 0.93 . ?
C70 C75 1.389(7) . ?
C70 C71 1.393(7) . ?
C71 C72 1.388(7) . ?
C71 H71 0.93 . ?
C72 C73 1.381(8) . ?
C72 H72 0.93 . ?
C73 C74 1.375(7) . ?
C73 H73 0.93 . ?
C74 C75 1.380(7) . ?
C74 H74 0.93 . ?
C75 H75 0.93 . ?
C76 C81 1.379(6) . ?
C76 C77 1.393(7) . ?
C77 C78 1.385(7) . ?
C77 H77 0.93 . ?
C78 C79 1.381(8) . ?
C78 H78 0.93 . ?
C79 C80 1.375(8) . ?
C79 H79 0.93 . ?
C80 C81 1.393(7) . ?
C80 H80 0.93 . ?
C81 H81 0.93 . ?
C82 C87 1.379(7) . ?
C82 C83 1.384(7) . ?
C83 C84 1.382(7) . ?
C83 H83 0.93 . ?
C84 C85 1.372(9) . ?
C84 H84 0.93 . ?
C85 C86 1.376(9) . ?
C85 H85 0.93 . ?
C86 C87 1.376(8) . ?
C86 H86 0.93 . ?
C87 H87 0.93 . ?
B90 C103 1.641(7) . ?
B90 C109 1.649(8) . ?
B90 C91 1.656(7) . ?
B90 C97 1.663(7) . ?
C91 C96 1.398(7) . ?
C91 C92 1.403(7) . ?
C92 C93 1.386(7) . ?
C92 H92 0.93 . ?
C93 C94 1.378(7) . ?
C93 H93 0.93 . ?
C94 C95 1.369(7) . ?
C94 H94 0.93 . ?
C95 C96 1.408(7) . ?
C95 H95 0.93 . ?
C96 H96 0.93 . ?
C97 C98 1.372(7) . ?
C97 C102 1.388(8) . ?
C98 C99 1.405(9) . ?
C98 H98 0.93 . ?
C99 C100 1.349(11) . ?
C99 H99 0.93 . ?
C100 C101 1.391(11) . ?
C100 H100 0.93 . ?
C101 C102 1.387(8) . ?
C101 H101 0.93 . ?
C102 H102 0.93 . ?
C103 C108 1.399(6) . ?
C103 C104 1.405(6) . ?
C104 C105 1.387(6) . ?
C104 H104 0.93 . ?
C105 C106 1.392(7) . ?
C105 H105 0.93 . ?
C106 C107 1.385(7) . ?
C106 H106 0.93 . ?
C107 C108 1.399(6) . ?
C107 H107 0.93 . ?
C108 H108 0.93 . ?
C109 C110 1.395(7) . ?
C109 C114 1.403(7) . ?
C110 C111 1.399(7) . ?
C110 H110 0.93 . ?
C111 C112 1.380(7) . ?
C111 H111 0.93 . ?
C112 C113 1.378(8) . ?
C112 H112 0.93 . ?
C113 C114 1.389(7) . ?
C113 H113 0.93 . ?
C114 H114 0.93 . ?
B115 C122 1.638(7) . ?
B115 C128 1.648(7) . ?
B115 C134 1.655(7) . ?
B115 C116 1.660(7) . ?
C116 C117 1.408(6) . ?
C116 C121 1.409(6) . ?
C117 C118 1.385(7) . ?
C117 H117 0.93 . ?
C118 C119 1.382(8) . ?
C118 H118 0.93 . ?
C119 C120 1.371(8) . ?
C119 H119 0.93 . ?
C120 C121 1.384(7) . ?
C120 H120 0.93 . ?
C121 H121 0.93 . ?
C122 C127 1.401(6) . ?
C122 C123 1.405(6) . ?
C123 C124 1.391(7) . ?
C123 H123 0.93 . ?
C124 C125 1.385(7) . ?
C124 H124 0.93 . ?
C125 C126 1.385(7) . ?
C125 H125 0.93 . ?
C126 C127 1.388(6) . ?
C126 H126 0.93 . ?
C127 H127 0.93 . ?
C128 C129 1.400(6) . ?
C128 C133 1.404(6) . ?
C129 C130 1.384(7) . ?
C129 H129 0.93 . ?
C130 C131 1.382(8) . ?
C130 H130 0.93 . ?
C131 C132 1.376(8) . ?
C131 H131 0.93 . ?
C132 C133 1.391(7) . ?
C132 H132 0.93 . ?
C133 H133 0.93 . ?
C134 C135 1.395(7) . ?
C134 C139 1.397(7) . ?
C135 C136 1.397(8) . ?
C135 H135 0.93 . ?
C136 C137 1.376(9) . ?
C136 H136 0.93 . ?
C137 C138 1.370(9) . ?
C137 H137 0.93 . ?
C138 C139 1.391(7) . ?
C138 H138 0.93 . ?
C139 H139 0.93 . ?
S140 O141 1.492(4) . ?
S140 C142 1.769(6) . ?
S140 C143 1.785(7) . ?
C142 H14A 0.96 . ?
C142 H14B 0.96 . ?
C142 H14C 0.96 . ?
C143 H14D 0.96 . ?
C143 H14E 0.96 . ?
C143 H14F 0.96 . ?
S144 O145 1.526(7) . ?
S144 C147 1.716(10) . ?
S144 C146 1.756(10) . ?
C146 H14G 0.96 . ?
C146 H14H 0.96 . ?
C146 H14I 0.96 . ?
C147 H14J 0.96 . ?
C147 H14K 0.96 . ?
C147 H14L 0.96 . ?

loop_
_geom_torsion_atom_site_label_1
_geom_torsion_atom_site_label_2
_geom_torsion_atom_site_label_3
_geom_torsion_atom_site_label_4
_geom_torsion
_geom_torsion_site_symmetry_1
_geom_torsion_site_symmetry_2
_geom_torsion_site_symmetry_3
_geom_torsion_site_symmetry_4
_geom_torsion_publ_flag
S89 Pt1 As2 C24 -38.71(15) . . . . ?
As5 Pt1 As2 C24 137.78(15) . . . . ?
S88 Pt1 As2 C24 -66.1(3) . . . . ?
Pt30 Pt1 As2 C24 -80.36(15) . . . . ?
Pt59 Pt1 As2 C24 -5.26(15) . . . . ?
S89 Pt1 As2 C18 81.76(14) . . . . ?
As5 Pt1 As2 C18 -101.75(14) . . . . ?
S88 Pt1 As2 C18 54.4(3) . . . . ?
Pt30 Pt1 As2 C18 40.11(14) . . . . ?
Pt59 Pt1 As2 C18 115.21(14) . . . . ?
S89 Pt1 As2 C3 -164.39(16) . . . . ?
As5 Pt1 As2 C3 12.10(16) . . . . ?
S88 Pt1 As2 C3 168.2(3) . . . . ?
Pt30 Pt1 As2 C3 153.96(16) . . . . ?
Pt59 Pt1 As2 C3 -130.94(16) . . . . ?
C24 As2 C3 C4 -169.8(3) . . . . ?
C18 As2 C3 C4 75.9(3) . . . . ?
Pt1 As2 C3 C4 -42.5(3) . . . . ?
As2 C3 C4 As5 53.5(4) . . . . ?
C3 C4 As5 C6 -173.9(3) . . . . ?
C3 C4 As5 C12 70.6(3) . . . . ?
C3 C4 As5 Pt1 -43.8(3) . . . . ?
S89 Pt1 As5 C6 -169.0(4) . . . . ?
As2 Pt1 As5 C6 134.93(17) . . . . ?
S88 Pt1 As5 C6 -42.28(17) . . . . ?
Pt30 Pt1 As5 C6 1.23(17) . . . . ?
Pt59 Pt1 As5 C6 -84.52(17) . . . . ?
S89 Pt1 As5 C12 -40.4(4) . . . . ?
As2 Pt1 As5 C12 -96.41(15) . . . . ?
S88 Pt1 As5 C12 86.38(15) . . . . ?
Pt30 Pt1 As5 C12 129.89(14) . . . . ?
Pt59 Pt1 As5 C12 44.13(15) . . . . ?
S89 Pt1 As5 C4 69.0(4) . . . . ?
As2 Pt1 As5 C4 12.95(15) . . . . ?
S88 Pt1 As5 C4 -164.26(15) . . . . ?
Pt30 Pt1 As5 C4 -120.76(15) . . . . ?
Pt59 Pt1 As5 C4 153.49(15) . . . . ?
C12 As5 C6 C7 -74.5(5) . . . . ?
C4 As5 C6 C7 175.9(4) . . . . ?
Pt1 As5 C6 C7 53.6(5) . . . . ?
C12 As5 C6 C11 112.5(4) . . . . ?
C4 As5 C6 C11 2.8(5) . . . . ?
Pt1 As5 C6 C11 -119.4(4) . . . . ?
C11 C6 C7 C8 -0.3(8) . . . . ?
As5 C6 C7 C8 -173.5(5) . . . . ?
C6 C7 C8 C9 -0.6(10) . . . . ?
C7 C8 C9 C10 1.5(10) . . . . ?
C8 C9 C10 C11 -1.5(10) . . . . ?
C7 C6 C11 C10 0.3(8) . . . . ?
As5 C6 C11 C10 173.3(4) . . . . ?
C9 C10 C11 C6 0.6(9) . . . . ?
C6 As5 C12 C13 115.9(4) . . . . ?
C4 As5 C12 C13 -131.1(4) . . . . ?
Pt1 As5 C12 C13 -18.1(4) . . . . ?
C6 As5 C12 C17 -73.3(4) . . . . ?
C4 As5 C12 C17 39.6(4) . . . . ?
Pt1 As5 C12 C17 152.7(4) . . . . ?
C17 C12 C13 C14 0.0(8) . . . . ?
As5 C12 C13 C14 171.0(4) . . . . ?
C12 C13 C14 C15 -0.2(9) . . . . ?
C13 C14 C15 C16 0.2(9) . . . . ?
C14 C15 C16 C17 -0.1(8) . . . . ?
C13 C12 C17 C16 0.1(8) . . . . ?
As5 C12 C17 C16 -170.5(4) . . . . ?
C15 C16 C17 C12 -0.1(8) . . . . ?
C24 As2 C18 C19 92.7(4) . . . . ?
C3 As2 C18 C19 -149.2(4) . . . . ?
Pt1 As2 C18 C19 -32.6(4) . . . . ?
C24 As2 C18 C23 -90.3(4) . . . . ?
C3 As2 C18 C23 27.9(4) . . . . ?
Pt1 As2 C18 C23 144.4(3) . . . . ?
C23 C18 C19 C20 0.1(7) . . . . ?
As2 C18 C19 C20 177.2(4) . . . . ?
C18 C19 C20 C21 -1.4(8) . . . . ?
C19 C20 C21 C22 1.4(8) . . . . ?
C20 C21 C22 C23 -0.1(8) . . . . ?
C21 C22 C23 C18 -1.3(8) . . . . ?
C19 C18 C23 C22 1.2(7) . . . . ?
As2 C18 C23 C22 -175.8(4) . . . . ?
C18 As2 C24 C29 158.3(4) . . . . ?
C3 As2 C24 C29 45.3(5) . . . . ?
Pt1 As2 C24 C29 -78.6(4) . . . . ?
C18 As2 C24 C25 -31.1(4) . . . . ?
C3 As2 C24 C25 -144.0(4) . . . . ?
Pt1 As2 C24 C25 92.0(4) . . . . ?
C29 C24 C25 C26 -2.7(8) . . . . ?
As2 C24 C25 C26 -173.5(4) . . . . ?
C24 C25 C26 C27 0.3(8) . . . . ?
C25 C26 C27 C28 2.1(9) . . . . ?
C26 C27 C28 C29 -2.1(10) . . . . ?
C25 C24 C29 C28 2.7(8) . . . . ?
As2 C24 C29 C28 173.1(4) . . . . ?
C27 C28 C29 C24 -0.4(9) . . . . ?
As2 Pt1 Pt30 S89 60.85(4) . . . . ?
As5 Pt1 Pt30 S89 -179.06(4) . . . . ?
S88 Pt1 Pt30 S89 -116.96(5) . . . . ?
Pt59 Pt1 Pt30 S89 -57.91(4) . . . . ?
S89 Pt1 Pt30 As31 -51.08(4) . . . . ?
As2 Pt1 Pt30 As31 9.78(2) . . . . ?
As5 Pt1 Pt30 As31 129.86(2) . . . . ?
S88 Pt1 Pt30 As31 -168.04(4) . . . . ?
Pt59 Pt1 Pt30 As31 -108.99(2) . . . . ?
S89 Pt1 Pt30 S88 116.96(5) . . . . ?
As2 Pt1 Pt30 S88 177.82(4) . . . . ?
As5 Pt1 Pt30 S88 -62.09(4) . . . . ?
Pt59 Pt1 Pt30 S88 59.05(3) . . . . ?
S89 Pt1 Pt30 As34 -174.10(4) . . . . ?
As2 Pt1 Pt30 As34 -113.24(2) . . . . ?
As5 Pt1 Pt30 As34 6.85(3) . . . . ?
S88 Pt1 Pt30 As34 68.94(4) . . . . ?
Pt59 Pt1 Pt30 As34 127.99(2) . . . . ?
S89 Pt1 Pt30 Pt59 57.91(4) . . . . ?
As2 Pt1 Pt30 Pt59 118.768(18) . . . . ?
As5 Pt1 Pt30 Pt59 -121.14(2) . . . . ?
S88 Pt1 Pt30 Pt59 -59.05(3) . . . . ?
S89 Pt30 As31 C53 -33.92(17) . . . . ?
S88 Pt30 As31 C53 -97.9(2) . . . . ?
As34 Pt30 As31 C53 139.71(16) . . . . ?
Pt1 Pt30 As31 C53 2.35(17) . . . . ?
Pt59 Pt30 As31 C53 -77.71(16) . . . . ?
S89 Pt30 As31 C47 88.12(14) . . . . ?
S88 Pt30 As31 C47 24.1(2) . . . . ?
As34 Pt30 As31 C47 -98.24(13) . . . . ?
Pt1 Pt30 As31 C47 124.39(13) . . . . ?
Pt59 Pt30 As31 C47 44.33(13) . . . . ?
S89 Pt30 As31 C32 -158.47(16) . . . . ?
S88 Pt30 As31 C32 137.5(2) . . . . ?
As34 Pt30 As31 C32 15.16(15) . . . . ?
Pt1 Pt30 As31 C32 -122.20(15) . . . . ?
Pt59 Pt30 As31 C32 157.74(15) . . . . ?
C53 As31 C32 C33 -174.2(3) . . . . ?
C47 As31 C32 C33 74.8(3) . . . . ?
Pt30 As31 C32 C33 -40.8(3) . . . . ?
As31 C32 C33 As34 47.0(4) . . . . ?
C32 C33 As34 C35 -165.9(3) . . . . ?
C32 C33 As34 C41 86.5(3) . . . . ?
C32 C33 As34 Pt30 -34.1(3) . . . . ?
S89 Pt30 As34 C35 -134.3(3) . . . . ?
As31 Pt30 As34 C35 128.44(16) . . . . ?
S88 Pt30 As34 C35 -43.63(17) . . . . ?
Pt1 Pt30 As34 C35 -89.95(16) . . . . ?
Pt59 Pt30 As34 C35 -3.97(16) . . . . ?
S89 Pt30 As34 C41 -11.2(3) . . . . ?
As31 Pt30 As34 C41 -108.43(15) . . . . ?
S88 Pt30 As34 C41 79.49(15) . . . . ?
Pt1 Pt30 As34 C41 33.17(15) . . . . ?
Pt59 Pt30 As34 C41 119.16(15) . . . . ?
S89 Pt30 As34 C33 103.8(3) . . . . ?
As31 Pt30 As34 C33 6.58(16) . . . . ?
S88 Pt30 As34 C33 -165.50(16) . . . . ?
Pt1 Pt30 As34 C33 148.18(15) . . . . ?
Pt59 Pt30 As34 C33 -125.83(16) . . . . ?
C41 As34 C35 C40 -74.8(4) . . . . ?
C33 As34 C35 C40 176.2(4) . . . . ?
Pt30 As34 C35 C40 53.0(4) . . . . ?
C41 As34 C35 C36 105.7(4) . . . . ?
C33 As34 C35 C36 -3.3(4) . . . . ?
Pt30 As34 C35 C36 -126.5(4) . . . . ?
C40 C35 C36 C37 0.2(7) . . . . ?
As34 C35 C36 C37 179.7(4) . . . . ?
C35 C36 C37 C38 -0.7(8) . . . . ?
C36 C37 C38 C39 0.8(8) . . . . ?
C37 C38 C39 C40 -0.4(8) . . . . ?
C38 C39 C40 C35 -0.1(7) . . . . ?
C36 C35 C40 C39 0.2(7) . . . . ?
As34 C35 C40 C39 -179.3(4) . . . . ?
C35 As34 C41 C46 128.8(4) . . . . ?
C33 As34 C41 C46 -121.7(4) . . . . ?
Pt30 As34 C41 C46 -4.6(5) . . . . ?
C35 As34 C41 C42 -50.6(4) . . . . ?
C33 As34 C41 C42 58.9(4) . . . . ?
Pt30 As34 C41 C42 176.0(3) . . . . ?
C46 C41 C42 C43 1.7(8) . . . . ?
As34 C41 C42 C43 -178.9(4) . . . . ?
C41 C42 C43 C44 -1.7(9) . . . . ?
C42 C43 C44 C45 0.7(11) . . . . ?
C43 C44 C45 C46 0.4(11) . . . . ?
C42 C41 C46 C45 -0.6(9) . . . . ?
As34 C41 C46 C45 179.9(5) . . . . ?
C44 C45 C46 C41 -0.5(10) . . . . ?
C53 As31 C47 C48 142.8(3) . . . . ?
C32 As31 C47 C48 -104.7(4) . . . . ?
Pt30 As31 C47 C48 10.6(4) . . . . ?
C53 As31 C47 C52 -39.4(4) . . . . ?
C32 As31 C47 C52 73.0(4) . . . . ?
Pt30 As31 C47 C52 -171.6(3) . . . . ?
C52 C47 C48 C49 0.6(7) . . . . ?
As31 C47 C48 C49 178.4(3) . . . . ?
C47 C48 C49 C50 0.1(7) . . . . ?
C48 C49 C50 C51 -0.5(8) . . . . ?
C49 C50 C51 C52 0.2(8) . . . . ?
C48 C47 C52 C51 -0.9(7) . . . . ?
As31 C47 C52 C51 -178.7(4) . . . . ?
C50 C51 C52 C47 0.5(8) . . . . ?
C47 As31 C53 C54 -59.7(4) . . . . ?
C32 As31 C53 C54 -170.9(4) . . . . ?
Pt30 As31 C53 C54 64.0(4) . . . . ?
C47 As31 C53 C58 121.3(4) . . . . ?
C32 As31 C53 C58 10.1(4) . . . . ?
Pt30 As31 C53 C58 -115.0(3) . . . . ?
C58 C53 C54 C55 0.8(7) . . . . ?
As31 C53 C54 C55 -178.2(4) . . . . ?
C53 C54 C55 C56 0.1(7) . . . . ?
C54 C55 C56 C57 -1.1(8) . . . . ?
C55 C56 C57 C58 1.2(8) . . . . ?
C54 C53 C58 C57 -0.7(7) . . . . ?
As31 C53 C58 C57 178.3(4) . . . . ?
C56 C57 C58 C53 -0.3(8) . . . . ?
As31 Pt30 Pt59 S89 66.36(4) . . . . ?
S88 Pt30 Pt59 S89 -117.83(5) . . . . ?
As34 Pt30 Pt59 S89 -173.52(4) . . . . ?
Pt1 Pt30 Pt59 S89 -58.50(4) . . . . ?
S89 Pt30 Pt59 As60 -52.95(4) . . . . ?
As31 Pt30 Pt59 As60 13.41(2) . . . . ?
S88 Pt30 Pt59 As60 -170.78(4) . . . . ?
As34 Pt30 Pt59 As60 133.53(2) . . . . ?
Pt1 Pt30 Pt59 As60 -111.454(19) . . . . ?
S89 Pt30 Pt59 As63 -169.68(4) . . . . ?
As31 Pt30 Pt59 As63 -103.32(2) . . . . ?
S88 Pt30 Pt59 As63 72.49(4) . . . . ?
As34 Pt30 Pt59 As63 16.80(2) . . . . ?
Pt1 Pt30 Pt59 As63 131.815(19) . . . . ?
S89 Pt30 Pt59 S88 117.83(5) . . . . ?
As31 Pt30 Pt59 S88 -175.81(4) . . . . ?
As34 Pt30 Pt59 S88 -55.70(4) . . . . ?
Pt1 Pt30 Pt59 S88 59.32(3) . . . . ?
S89 Pt30 Pt59 Pt1 58.50(4) . . . . ?
As31 Pt30 Pt59 Pt1 124.867(16) . . . . ?
S88 Pt30 Pt59 Pt1 -59.32(3) . . . . ?
As34 Pt30 Pt59 Pt1 -115.02(2) . . . . ?
As2 Pt1 Pt59 S89 -48.74(4) . . . . ?
As5 Pt1 Pt59 S89 -174.25(4) . . . . ?
S88 Pt1 Pt59 S89 123.30(5) . . . . ?
Pt30 Pt1 Pt59 S89 61.54(4) . . . . ?
S89 Pt1 Pt59 As60 56.35(4) . . . . ?
As2 Pt1 Pt59 As60 7.61(2) . . . . ?
As5 Pt1 Pt59 As60 -117.90(2) . . . . ?
S88 Pt1 Pt59 As60 179.66(4) . . . . ?
Pt30 Pt1 Pt59 As60 117.89(2) . . . . ?
S89 Pt1 Pt59 As63 -171.81(4) . . . . ?
As2 Pt1 Pt59 As63 139.45(2) . . . . ?
As5 Pt1 Pt59 As63 13.94(3) . . . . ?
S88 Pt1 Pt59 As63 -48.50(4) . . . . ?
Pt30 Pt1 Pt59 As63 -110.27(2) . . . . ?
S89 Pt1 Pt59 S88 -123.30(5) . . . . ?
As2 Pt1 Pt59 S88 -172.04(4) . . . . ?
As5 Pt1 Pt59 S88 62.44(4) . . . . ?
Pt30 Pt1 Pt59 S88 -61.77(4) . . . . ?
S89 Pt1 Pt59 Pt30 -61.54(4) . . . . ?
As2 Pt1 Pt59 Pt30 -110.28(2) . . . . ?
As5 Pt1 Pt59 Pt30 124.21(2) . . . . ?
S88 Pt1 Pt59 Pt30 61.77(4) . . . . ?
S89 Pt59 As60 C76 -33.21(16) . . . . ?
As63 Pt59 As60 C76 137.68(16) . . . . ?
S88 Pt59 As60 C76 -69.0(3) . . . . ?
Pt30 Pt59 As60 C76 4.06(16) . . . . ?
Pt1 Pt59 As60 C76 -71.00(16) . . . . ?
S89 Pt59 As60 C82 95.06(16) . . . . ?
As63 Pt59 As60 C82 -94.05(16) . . . . ?
S88 Pt59 As60 C82 59.3(3) . . . . ?
Pt30 Pt59 As60 C82 132.33(15) . . . . ?
Pt1 Pt59 As60 C82 57.28(16) . . . . ?
S89 Pt59 As60 C61 -153.85(15) . . . . ?
As63 Pt59 As60 C61 17.04(15) . . . . ?
S88 Pt59 As60 C61 170.4(3) . . . . ?
Pt30 Pt59 As60 C61 -116.57(15) . . . . ?
Pt1 Pt59 As60 C61 168.37(15) . . . . ?
C76 As60 C61 C62 -173.2(3) . . . . ?
C82 As60 C61 C62 75.5(3) . . . . ?
Pt59 As60 C61 C62 -44.9(3) . . . . ?
As60 C61 C62 As63 51.3(4) . . . . ?
C61 C62 As63 C70 -167.0(3) . . . . ?
C61 C62 As63 C64 83.0(3) . . . . ?
C61 C62 As63 Pt59 -36.8(3) . . . . ?
S89 Pt59 As63 C70 -154.3(2) . . . . ?
As60 Pt59 As63 C70 127.32(15) . . . . ?
S88 Pt59 As63 C70 -49.33(16) . . . . ?
Pt30 Pt59 As63 C70 -97.08(15) . . . . ?
Pt1 Pt59 As63 C70 -14.75(16) . . . . ?
S89 Pt59 As63 C64 -29.0(2) . . . . ?
As60 Pt59 As63 C64 -107.32(14) . . . . ?
S88 Pt59 As63 C64 76.02(14) . . . . ?
Pt30 Pt59 As63 C64 28.27(14) . . . . ?
Pt1 Pt59 As63 C64 110.60(14) . . . . ?
S89 Pt59 As63 C62 84.9(2) . . . . ?
As60 Pt59 As63 C62 6.56(15) . . . . ?
S88 Pt59 As63 C62 -170.09(15) . . . . ?
Pt30 Pt59 As63 C62 142.16(15) . . . . ?
Pt1 Pt59 As63 C62 -135.52(15) . . . . ?
C70 As63 C64 C69 -90.1(4) . . . . ?
C62 As63 C64 C69 20.2(4) . . . . ?
Pt59 As63 C64 C69 136.4(4) . . . . ?
C70 As63 C64 C65 90.2(4) . . . . ?
C62 As63 C64 C65 -159.5(4) . . . . ?
Pt59 As63 C64 C65 -43.3(4) . . . . ?
C69 C64 C65 C66 0.5(7) . . . . ?
As63 C64 C65 C66 -179.8(4) . . . . ?
C64 C65 C66 C67 -1.4(8) . . . . ?
C65 C66 C67 C68 1.5(8) . . . . ?
C66 C67 C68 C69 -0.8(9) . . . . ?
C65 C64 C69 C68 0.3(7) . . . . ?
As63 C64 C69 C68 -179.4(4) . . . . ?
C67 C68 C69 C64 -0.1(8) . . . . ?
C64 As63 C70 C75 -123.4(4) . . . . ?
C62 As63 C70 C75 127.5(4) . . . . ?
Pt59 As63 C70 C75 5.6(4) . . . . ?
C64 As63 C70 C71 58.7(4) . . . . ?
C62 As63 C70 C71 -50.5(4) . . . . ?
Pt59 As63 C70 C71 -172.4(3) . . . . ?
C75 C70 C71 C72 1.2(7) . . . . ?
As63 C70 C71 C72 179.1(4) . . . . ?
C70 C71 C72 C73 -1.8(8) . . . . ?
C71 C72 C73 C74 1.8(8) . . . . ?
C72 C73 C74 C75 -1.2(8) . . . . ?
C73 C74 C75 C70 0.7(7) . . . . ?
C71 C70 C75 C74 -0.7(7) . . . . ?
As63 C70 C75 C74 -178.6(4) . . . . ?
C82 As60 C76 C81 -29.1(4) . . . . ?
C61 As60 C76 C81 -136.1(4) . . . . ?
Pt59 As60 C76 C81 102.8(4) . . . . ?
C82 As60 C76 C77 152.9(4) . . . . ?
C61 As60 C76 C77 45.9(4) . . . . ?
Pt59 As60 C76 C77 -75.2(4) . . . . ?
C81 C76 C77 C78 1.1(7) . . . . ?
As60 C76 C77 C78 179.2(4) . . . . ?
C76 C77 C78 C79 -0.4(8) . . . . ?
C77 C78 C79 C80 -0.1(8) . . . . ?
C78 C79 C80 C81 -0.2(8) . . . . ?
C77 C76 C81 C80 -1.4(7) . . . . ?
As60 C76 C81 C80 -179.3(4) . . . . ?
C79 C80 C81 C76 0.9(8) . . . . ?
C76 As60 C82 C87 143.7(5) . . . . ?
C61 As60 C82 C87 -105.3(5) . . . . ?
Pt59 As60 C82 C87 9.6(5) . . . . ?
C76 As60 C82 C83 -42.2(5) . . . . ?
C61 As60 C82 C83 68.8(4) . . . . ?
Pt59 As60 C82 C83 -176.3(4) . . . . ?
C87 C82 C83 C84 -0.3(8) . . . . ?
As60 C82 C83 C84 -174.5(4) . . . . ?
C82 C83 C84 C85 1.0(9) . . . . ?
C83 C84 C85 C86 -0.2(11) . . . . ?
C84 C85 C86 C87 -1.4(12) . . . . ?
C85 C86 C87 C82 2.1(12) . . . . ?
C83 C82 C87 C86 -1.3(10) . . . . ?
As60 C82 C87 C86 172.9(6) . . . . ?
S89 Pt30 S88 Pt1 43.12(3) . . . . ?
As31 Pt30 S88 Pt1 108.19(16) . . . . ?
As34 Pt30 S88 Pt1 -130.40(2) . . . . ?
Pt59 Pt30 S88 Pt1 85.49(3) . . . . ?
S89 Pt30 S88 Pt59 -42.37(3) . . . . ?
As31 Pt30 S88 Pt59 22.71(18) . . . . ?
As34 Pt30 S88 Pt59 144.11(2) . . . . ?
Pt1 Pt30 S88 Pt59 -85.49(3) . . . . ?
S89 Pt1 S88 Pt30 -43.30(3) . . . . ?
As2 Pt1 S88 Pt30 -15.6(3) . . . . ?
As5 Pt1 S88 Pt30 140.13(2) . . . . ?
Pt59 Pt1 S88 Pt30 -81.59(3) . . . . ?
S89 Pt1 S88 Pt59 38.30(3) . . . . ?
As2 Pt1 S88 Pt59 66.0(3) . . . . ?
As5 Pt1 S88 Pt59 -138.28(2) . . . . ?
Pt30 Pt1 S88 Pt59 81.59(3) . . . . ?
S89 Pt59 S88 Pt30 42.71(3) . . . . ?
As60 Pt59 S88 Pt30 78.9(2) . . . . ?
As63 Pt59 S88 Pt30 -128.21(2) . . . . ?
Pt1 Pt59 S88 Pt30 81.15(3) . . . . ?
S89 Pt59 S88 Pt1 -38.44(3) . . . . ?
As60 Pt59 S88 Pt1 -2.2(2) . . . . ?
As63 Pt59 S88 Pt1 150.64(2) . . . . ?
Pt30 Pt59 S88 Pt1 -81.15(3) . . . . ?
As60 Pt59 S89 Pt1 -136.75(3) . . . . ?
As63 Pt59 S89 Pt1 145.51(16) . . . . ?
S88 Pt59 S89 Pt1 38.92(3) . . . . ?
Pt30 Pt59 S89 Pt1 81.84(3) . . . . ?
As60 Pt59 S89 Pt30 141.40(2) . . . . ?
As63 Pt59 S89 Pt30 63.66(18) . . . . ?
S88 Pt59 S89 Pt30 -42.92(3) . . . . ?
Pt1 Pt59 S89 Pt30 -81.84(3) . . . . ?
As2 Pt1 S89 Pt59 144.19(3) . . . . ?
As5 Pt1 S89 Pt59 88.4(4) . . . . ?
S88 Pt1 S89 Pt59 -38.95(3) . . . . ?
Pt30 Pt1 S89 Pt59 -82.49(3) . . . . ?
As2 Pt1 S89 Pt30 -133.32(3) . . . . ?
As5 Pt1 S89 Pt30 170.9(4) . . . . ?
S88 Pt1 S89 Pt30 43.53(3) . . . . ?
Pt59 Pt1 S89 Pt30 82.49(3) . . . . ?
As31 Pt30 S89 Pt59 -128.48(3) . . . . ?
S88 Pt30 S89 Pt59 43.09(3) . . . . ?
As34 Pt30 S89 Pt59 134.8(2) . . . . ?
Pt1 Pt30 S89 Pt59 86.76(3) . . . . ?
As31 Pt30 S89 Pt1 144.77(2) . . . . ?
S88 Pt30 S89 Pt1 -43.67(3) . . . . ?
As34 Pt30 S89 Pt1 48.1(3) . . . . ?
Pt59 Pt30 S89 Pt1 -86.76(3) . . . . ?
C103 B90 C91 C96 102.5(5) . . . . ?
C109 B90 C91 C96 -135.7(5) . . . . ?
C97 B90 C91 C96 -15.1(6) . . . . ?
C103 B90 C91 C92 -80.4(5) . . . . ?
C109 B90 C91 C92 41.4(5) . . . . ?
C97 B90 C91 C92 162.0(4) . . . . ?
C96 C91 C92 C93 0.0(7) . . . . ?
B90 C91 C92 C93 -177.4(4) . . . . ?
C91 C92 C93 C94 1.0(7) . . . . ?
C92 C93 C94 C95 -1.5(7) . . . . ?
C93 C94 C95 C96 0.9(8) . . . . ?
C92 C91 C96 C95 -0.6(7) . . . . ?
B90 C91 C96 C95 176.6(4) . . . . ?
C94 C95 C96 C91 0.2(8) . . . . ?
C103 B90 C97 C98 136.7(5) . . . . ?
C109 B90 C97 C98 15.8(7) . . . . ?
C91 B90 C97 C98 -102.2(6) . . . . ?
C103 B90 C97 C102 -44.0(6) . . . . ?
C109 B90 C97 C102 -164.9(5) . . . . ?
C91 B90 C97 C102 77.1(6) . . . . ?
C102 C97 C98 C99 2.1(8) . . . . ?
B90 C97 C98 C99 -178.5(5) . . . . ?
C97 C98 C99 C100 -1.0(10) . . . . ?
C98 C99 C100 C101 -0.9(10) . . . . ?
C99 C100 C101 C102 1.4(11) . . . . ?
C100 C101 C102 C97 -0.2(11) . . . . ?
C98 C97 C102 C101 -1.6(9) . . . . ?
B90 C97 C102 C101 179.0(6) . . . . ?
C109 B90 C103 C108 -121.8(5) . . . . ?
C91 B90 C103 C108 -2.7(6) . . . . ?
C97 B90 C103 C108 117.7(5) . . . . ?
C109 B90 C103 C104 60.6(5) . . . . ?
C91 B90 C103 C104 179.7(4) . . . . ?
C97 B90 C103 C104 -59.9(6) . . . . ?
C108 C103 C104 C105 1.8(7) . . . . ?
B90 C103 C104 C105 179.6(4) . . . . ?
C103 C104 C105 C106 -1.3(7) . . . . ?
C104 C105 C106 C107 0.1(7) . . . . ?
C105 C106 C107 C108 0.4(7) . . . . ?
C106 C107 C108 C103 0.2(7) . . . . ?
C104 C103 C108 C107 -1.2(6) . . . . ?
B90 C103 C108 C107 -178.9(4) . . . . ?
C103 B90 C109 C110 -9.4(7) . . . . ?
C91 B90 C109 C110 -131.5(5) . . . . ?
C97 B90 C109 C110 108.2(5) . . . . ?
C103 B90 C109 C114 169.0(4) . . . . ?
C91 B90 C109 C114 46.9(5) . . . . ?
C97 B90 C109 C114 -73.4(5) . . . . ?
C114 C109 C110 C111 1.6(7) . . . . ?
B90 C109 C110 C111 -180.0(5) . . . . ?
C109 C110 C111 C112 -1.1(8) . . . . ?
C110 C111 C112 C113 -0.2(8) . . . . ?
C111 C112 C113 C114 1.0(8) . . . . ?
C112 C113 C114 C109 -0.5(8) . . . . ?
C110 C109 C114 C113 -0.8(7) . . . . ?
B90 C109 C114 C113 -179.4(5) . . . . ?
C122 B115 C116 C117 166.8(4) . . . . ?
C128 B115 C116 C117 47.1(5) . . . . ?
C134 B115 C116 C117 -71.2(5) . . . . ?
C122 B115 C116 C121 -13.5(6) . . . . ?
C128 B115 C116 C121 -133.3(4) . . . . ?
C134 B115 C116 C121 108.5(5) . . . . ?
C121 C116 C117 C118 -3.6(7) . . . . ?
B115 C116 C117 C118 176.1(4) . . . . ?
C116 C117 C118 C119 2.1(7) . . . . ?
C117 C118 C119 C120 0.0(7) . . . . ?
C118 C119 C120 C121 -0.4(7) . . . . ?
C119 C120 C121 C116 -1.3(7) . . . . ?
C117 C116 C121 C120 3.2(7) . . . . ?
B115 C116 C121 C120 -176.5(4) . . . . ?
C128 B115 C122 C127 10.7(6) . . . . ?
C134 B115 C122 C127 130.1(5) . . . . ?
C116 B115 C122 C127 -107.9(5) . . . . ?
C128 B115 C122 C123 -171.6(4) . . . . ?
C134 B115 C122 C123 -52.2(5) . . . . ?
C116 B115 C122 C123 69.8(5) . . . . ?
C127 C122 C123 C124 2.7(7) . . . . ?
B115 C122 C123 C124 -175.2(4) . . . . ?
C122 C123 C124 C125 -1.6(8) . . . . ?
C123 C124 C125 C126 -0.2(7) . . . . ?
C124 C125 C126 C127 0.6(7) . . . . ?
C125 C126 C127 C122 0.7(8) . . . . ?
C123 C122 C127 C126 -2.3(7) . . . . ?
B115 C122 C127 C126 175.6(4) . . . . ?
C122 B115 C128 C129 -72.5(5) . . . . ?
C134 B115 C128 C129 166.4(4) . . . . ?
C116 B115 C128 C129 46.4(5) . . . . ?
C122 B115 C128 C133 104.3(5) . . . . ?
C134 B115 C128 C133 -16.8(6) . . . . ?
C116 B115 C128 C133 -136.8(4) . . . . ?
C133 C128 C129 C130 -0.4(7) . . . . ?
B115 C128 C129 C130 176.7(4) . . . . ?
C128 C129 C130 C131 0.1(8) . . . . ?
C129 C130 C131 C132 0.4(8) . . . . ?
C130 C131 C132 C133 -0.5(8) . . . . ?
C131 C132 C133 C128 0.2(8) . . . . ?
C129 C128 C133 C132 0.3(7) . . . . ?
B115 C128 C133 C132 -176.7(4) . . . . ?
C122 B115 C134 C135 -19.0(6) . . . . ?
C128 B115 C134 C135 101.7(5) . . . . ?
C116 B115 C134 C135 -139.9(5) . . . . ?
C122 B115 C134 C139 167.9(4) . . . . ?
C128 B115 C134 C139 -71.4(5) . . . . ?
C116 B115 C134 C139 47.0(6) . . . . ?
C139 C134 C135 C136 0.7(7) . . . . ?
B115 C134 C135 C136 -172.9(5) . . . . ?
C134 C135 C136 C137 -0.4(9) . . . . ?
C135 C136 C137 C138 0.7(9) . . . . ?
C136 C137 C138 C139 -1.3(9) . . . . ?
C137 C138 C139 C134 1.7(9) . . . . ?
C135 C134 C139 C138 -1.3(8) . . . . ?
B115 C134 C139 C138 172.4(5) . . . . ?
